data_7242254
loop_
_publ_author_name
'Kitagawa, Yuichi'
'Naito, Ayu'
'Fushimi, Koji'
'Hasegawa, Yasuchika'

_publ_section_title
;
 Bright sky-blue fluorescence with high color purity: assembly of
 luminescent diphenyl-anthracene lutetium-based coordination polymer
;
_journal_issue 12
_journal_name_full 'RSC Advances'
_journal_page_first 6604
_journal_page_last 6606
_journal_paper_doi 10.1039/D0RA10795F
_journal_volume 11
_journal_year 2021
_chemical_formula_moiety 'C130 H78 F36 Lu2 O16 P4'
_chemical_formula_sum 'C130 H78 F36 Lu2 O16 P4'
_chemical_formula_weight 3053.74
_space_group_crystal_system monoclinic
_space_group_IT_number 4
_space_group_name_Hall 'P 2yb'
_space_group_name_H-M_alt 'P 1 21 1'
_atom_sites_solution_hydrogens geom
_atom_sites_solution_primary dual
_audit_creation_date 2021-01-23
_audit_creation_method
;
Olex2 1.3
(compiled 2020.11.12 svn.r5f609507 for OlexSys, GUI svn.r6226)
;
_audit_update_record
;
2021-01-23 deposited with the CCDC.	2021-02-01 downloaded from the CCDC.
;
_cell_angle_alpha 90
_cell_angle_beta 97.198(2)
_cell_angle_gamma 90
_cell_formula_units_Z 2
_cell_length_a 21.8547(5)
_cell_length_b 15.3407(2)
_cell_length_c 23.4512(6)
_cell_measurement_reflns_used 40101
_cell_measurement_temperature 123
_cell_measurement_theta_max 29.0880
_cell_measurement_theta_min 2.1090
_cell_volume 7800.4(3)
_computing_cell_refinement 'CrysAlisPro 1.171.40.45a (Rigaku OD, 2019)'
_computing_data_collection 'CrysAlisPro 1.171.40.45a (Rigaku OD, 2019)'
_computing_data_reduction 'CrysAlisPro 1.171.40.45a (Rigaku OD, 2019)'
_computing_molecular_graphics 'Olex2 1.3 (Dolomanov et al., 2009)'
_computing_publication_material 'Olex2 1.3 (Dolomanov et al., 2009)'
_computing_structure_refinement 'SHELXL 2018/3 (Sheldrick, 2015)'
_computing_structure_solution 'SHELXT 2018/2 (Sheldrick, 2018)'
_diffrn_ambient_temperature 123
_diffrn_detector 'CCD plate'
_diffrn_detector_area_resol_mean 5.8140
_diffrn_measured_fraction_theta_full 0.999
_diffrn_measured_fraction_theta_max 0.922
_diffrn_measurement_details
;
List of Runs (angles in degrees, time in seconds):

  # Type    Start    End  Width  t~exp~   \w     \q     \k     \f   Frames
#--------------------------------------------------------------------------
  1  \w    -82.00 -55.00   0.50    0.50    --    0.00  50.00  95.00   54
  2  \w    -79.00 -41.00   0.50    0.50    --    0.00  43.00  30.00   76
  3  \w    -36.00  27.00   0.50    0.50    --    0.00  43.00  30.00  126
  4  \w    -80.00 -54.00   0.50    0.50    --    0.00  29.00 -90.00   52
  5  \w     -1.00  50.00   0.50    0.50    --    0.00  29.00 -90.00  102
  6  \w    -84.00 -59.00   0.50    0.50    --    0.00  57.00 150.00   50
  7  \w     48.00  74.00   0.50    0.50    --    0.00  57.00 150.00   52
  8  \w    -51.00 -14.00   0.50    0.50    --    0.00  43.00 120.00   74
  9  \w    -89.00  89.00   0.50    0.50    --    0.00  43.00-180.00  356
 10  \w    -62.00 -37.00   0.50    0.50    --    0.00  29.00-180.00   50
 11  \w    -18.00   7.00   0.50    0.50    --    0.00   0.00-150.00   50
;
_diffrn_measurement_device 'four-circle diffractometer'
_diffrn_measurement_device_type 'XtaLAB AFC11 (RCD3): quarter-chi single'
_diffrn_measurement_method '\w scans'
_diffrn_orient_matrix_type 'CrysAlisPro convention (1999,Acta A55,543-557)'
_diffrn_orient_matrix_UB_11 0.0198045000
_diffrn_orient_matrix_UB_12 -0.0353842000
_diffrn_orient_matrix_UB_13 -0.0044146000
_diffrn_orient_matrix_UB_21 -0.0140615000
_diffrn_orient_matrix_UB_22 -0.0036022000
_diffrn_orient_matrix_UB_23 -0.0288527000
_diffrn_orient_matrix_UB_31 0.0219129000
_diffrn_orient_matrix_UB_32 0.0295363000
_diffrn_orient_matrix_UB_33 -0.0088106000
_diffrn_radiation_monochromator mirror
_diffrn_radiation_probe x-ray
_diffrn_radiation_type 'Mo K\a'
_diffrn_radiation_wavelength 0.71073
_diffrn_reflns_av_R_equivalents 0.0607
_diffrn_reflns_av_unetI/netI 0.0558
_diffrn_reflns_Laue_measured_fraction_full 0.999
_diffrn_reflns_Laue_measured_fraction_max 0.922
_diffrn_reflns_limit_h_max 29
_diffrn_reflns_limit_h_min -29
_diffrn_reflns_limit_k_max 21
_diffrn_reflns_limit_k_min -21
_diffrn_reflns_limit_l_max 32
_diffrn_reflns_limit_l_min -31
_diffrn_reflns_number 157161
_diffrn_reflns_point_group_measured_fraction_full 0.997
_diffrn_reflns_point_group_measured_fraction_max 0.883
_diffrn_reflns_theta_full 25.242
_diffrn_reflns_theta_max 29.403
_diffrn_reflns_theta_min 2.088
_diffrn_source 'Rotating-anode X-ray tube (dual wavelength)'
_diffrn_source_type 'Rigaku (Mo) X-ray DW Source'
_exptl_absorpt_coefficient_mu 1.394
_exptl_absorpt_correction_T_max 1.00000
_exptl_absorpt_correction_T_min 0.77469
_exptl_absorpt_correction_type multi-scan
_exptl_absorpt_process_details
;
CrysAlisPro 1.171.40.45a (Rigaku Oxford Diffraction, 2019)
Empirical absorption correction using spherical harmonics,
 implemented in SCALE3 ABSPACK scaling algorithm.
;
_exptl_crystal_colour 'clear light yellow'
_exptl_crystal_density_diffrn 1.300
_exptl_crystal_description block
_exptl_crystal_F_000 3024
_exptl_crystal_size_max 0.595
_exptl_crystal_size_mid 0.453
_exptl_crystal_size_min 0.411
_refine_diff_density_max 2.099
_refine_diff_density_min -0.814
_refine_diff_density_rms 0.121
_refine_ls_abs_structure_details
;
 Flack x determined using 12779 quotients [(I+)-(I-)]/[(I+)+(I-)]
 (Parsons, Flack and Wagner, Acta Cryst. B69 (2013) 249-259).
;
_refine_ls_abs_structure_Flack 0.446(3)
_refine_ls_extinction_method none
_refine_ls_goodness_of_fit_ref 1.025
_refine_ls_hydrogen_treatment constr
_refine_ls_matrix_type full
_refine_ls_number_parameters 1597
_refine_ls_number_reflns 38043
_refine_ls_number_restraints 1601
_refine_ls_restrained_S_all 1.011
_refine_ls_R_factor_all 0.0664
_refine_ls_R_factor_gt 0.0530
_refine_ls_shift/su_max 0.005
_refine_ls_shift/su_mean 0.000
_refine_ls_structure_factor_coef Fsqd
_refine_ls_weighting_details 'w=1/[\s^2^(Fo^2^)+(0.0699P)^2^+19.1683P] where P=(Fo^2^+2Fc^2^)/3'
_refine_ls_weighting_scheme calc
_refine_ls_wR_factor_gt 0.1339
_refine_ls_wR_factor_ref 0.1417
_reflns_Friedel_coverage 0.851
_reflns_Friedel_fraction_full 0.995
_reflns_Friedel_fraction_max 0.842
_reflns_number_gt 31864
_reflns_number_total 38043
_reflns_threshold_expression 'I > 2\s(I)'
_cod_data_source_file d0ra10795f2.cif
_cod_data_source_block Luhfabpdpa-chcl3
_cod_database_code 7242254
_shelx_shelxl_version_number 2018/3
_chemical_oxdiff_formula 'C65 H39 F18 Lu O8 P2'
_shelx_space_group_comment
;
The symmetry employed for this shelxl refinement is uniquely defined
by the following loop, which should always be used as a source of
symmetry information in preference to the above space-group names.
They are only intended as comments.
;
_reflns_odcompleteness_completeness 99.91
_reflns_odcompleteness_iscentric 1
_reflns_odcompleteness_theta 26.32
_olex2_refinement_description
;
1. Fixed Uiso
 At 1.2 times of:
  All C(H) groups
2. Restrained distances
 C05G-C05T
 1.5 with sigma of 0.02
 C05T-F013
 1.3 with sigma of 0.02
 C05T-F05L
 1.3 with sigma of 0.02
 C05T-F03Y
 1.3 with sigma of 0.02
 C037-F04M
 1.3 with sigma of 0.02
 C037-F028
 1.3 with sigma of 0.02
 C037-F035
 1.3 with sigma of 0.02
 F021-C05F
 1.3 with sigma of 0.02
 F039-C05F
 1.3 with sigma of 0.02
 F05R-C05F
 1.3 with sigma of 0.02
3. Uiso/Uaniso restraints and constraints
F05L \\sim F013 \\sim F03Y: within 1.7A with sigma of 0.04 and sigma for
terminal atoms of 0.08 within 1.7A
F028 \\sim F035 \\sim F04M: within 1.7A with sigma of 0.04 and sigma for
terminal atoms of 0.08 within 1.7A
C03A \\sim C04Z \\sim C51 \\sim C05X \\sim C04Q \\sim C04R: within 1.7A with
sigma of 0.04 and sigma for terminal atoms of 0.08 within 1.7A
C02Z \\sim C056 \\sim C05Z \\sim C066 \\sim C98 \\sim C05M: within 1.7A with
sigma of 0.04 and sigma for terminal atoms of 0.08 within 1.7A
C03S \\sim C054 \\sim C05J \\sim C05P \\sim C05S \\sim C05K: within 1.7A with
sigma of 0.04 and sigma for terminal atoms of 0.08 within 1.7A
C02H \\sim C044 \\sim C051 \\sim C04K \\sim C052 \\sim C04A: within 1.7A with
sigma of 0.04 and sigma for terminal atoms of 0.08 within 1.7A
C02S \\sim C03X \\sim C04X \\sim C055 \\sim C05H \\sim C03Q: within 1.7A with
sigma of 0.04 and sigma for terminal atoms of 0.08 within 1.7A
C05N \\sim C02P \\sim C026 \\sim C02R \\sim C03I \\sim C032 \\sim C02Y \\sim
C018 \\sim C029 \\sim C02K \\sim C03F \\sim C04E \\sim C03J \\sim C04D: within
1.7A with sigma of 0.04 and sigma for terminal atoms of 0.08 within 1.7A
O00H \\sim O00A \\sim C04H \\sim C03C \\sim C05G \\sim C05T \\sim F03Y \\sim
F05L \\sim F013 \\sim C037 \\sim F035 \\sim F028 \\sim F04M: within 1.7A with
sigma of 0.04 and sigma for terminal atoms of 0.08 within 1.7A
F05R \\sim F039 \\sim F021: within 1.7A with sigma of 0.04 and sigma for
terminal atoms of 0.08 within 1.7A
O00V \\sim C03D \\sim C05F \\sim F021 \\sim F039 \\sim F05R \\sim C050 \\sim
C01Z \\sim O00Q \\sim F030 \\sim C02O \\sim F024 \\sim F048: within 1.7A with
sigma of 0.04 and sigma for terminal atoms of 0.08 within 1.7A
O00G \\sim O011 \\sim C04W \\sim C042 \\sim C01K \\sim F01R \\sim C03L \\sim
F01V \\sim F01S \\sim C03P \\sim F012 \\sim F04B \\sim F017: within 1.7A with
sigma of 0.04 and sigma for terminal atoms of 0.08 within 1.7A
C034 \\sim F02G \\sim F00Y \\sim F02T \\sim O00C \\sim C01A \\sim C03G \\sim
C04G \\sim O00N \\sim C057 \\sim F016 \\sim F01N \\sim F027: within 1.7A with
sigma of 0.04 and sigma for terminal atoms of 0.08 within 1.7A
C01W \\sim C046 \\sim C036 \\sim C041 \\sim C040 \\sim C03M: within 1.7A with
sigma of 0.04 and sigma for terminal atoms of 0.08 within 1.7A
C01P \\sim C02M \\sim C053 \\sim C038 \\sim C03E \\sim C02A: within 1.7A with
sigma of 0.04 and sigma for terminal atoms of 0.08 within 1.7A
C02F \\sim C05D \\sim C04V \\sim C049 \\sim C04F \\sim C02U: within 1.7A with
sigma of 0.04 and sigma for terminal atoms of 0.08 within 1.7A
C03N \\sim C05U \\sim C04C \\sim C04U \\sim C05I \\sim C059: within 1.7A with
sigma of 0.04 and sigma for terminal atoms of 0.08 within 1.7A
C03B \\sim C04J \\sim C03R \\sim C03O \\sim C043 \\sim C02W: within 1.7A with
sigma of 0.04 and sigma for terminal atoms of 0.08 within 1.7A
4. Rigid body (RIGU) restrains
 F05L, F013, F03Y
 with sigma for 1-2 distances of 0.004 and sigma for 1-3 distances of 0.004
 F04M, F028, F035
 with sigma for 1-2 distances of 0.004 and sigma for 1-3 distances of 0.004
 C03A, C04Z, C51, C05X, C04Q, C04R
 with sigma for 1-2 distances of 0.004 and sigma for 1-3 distances of 0.004
 C03S, C054, C05J, C05P, C05S, C05K
 with sigma for 1-2 distances of 0.004 and sigma for 1-3 distances of 0.004
 C02Z, C056, C05Z, C066, C98, C05M
 with sigma for 1-2 distances of 0.004 and sigma for 1-3 distances of 0.004
 C02S, C03X, C04X, C055, C05H, C03Q
 with sigma for 1-2 distances of 0.004 and sigma for 1-3 distances of 0.004
 C02H, C044, C051, C04K, C052, C04A
 with sigma for 1-2 distances of 0.004 and sigma for 1-3 distances of 0.004
 C05N, C02P, C026, C02R, C03I, C032, C02Y, C018, C029, C02K, C03F, C04E, C03J,
 C04D
 with sigma for 1-2 distances of 0.004 and sigma for 1-3 distances of 0.004
 O00H, O00A, C04H, C03C, C05G, C05T, F03Y, F05L, F013, C037, F035, F04M, F028
 with sigma for 1-2 distances of 0.004 and sigma for 1-3 distances of 0.004
 F05R, F039, F021
 with sigma for 1-2 distances of 0.004 and sigma for 1-3 distances of 0.004
 O00V, C03D, C05F, F039, F021, F05R, C050, C01Z, O00Q, F030, C02O, F024, F048
 with sigma for 1-2 distances of 0.004 and sigma for 1-3 distances of 0.004
 F01N, C057, F016, F027, C04G, O00N, C03G, C01A, O00C, C034, F02T, F00Y, F02G
 with sigma for 1-2 distances of 0.004 and sigma for 1-3 distances of 0.004
 O00G, C01K, F01R, F01V, C03L, F01S, O011, C04W, C042, C03P, F017, F04B, F012
 with sigma for 1-2 distances of 0.004 and sigma for 1-3 distances of 0.004
 C03N, C05U, C04C, C04U, C05I, C059
 with sigma for 1-2 distances of 0.004 and sigma for 1-3 distances of 0.004
 C01P, C053, C02M, C038, C03E, C02A
 with sigma for 1-2 distances of 0.004 and sigma for 1-3 distances of 0.004
 C02F, C05D, C04V, C049, C04F, C02U
 with sigma for 1-2 distances of 0.004 and sigma for 1-3 distances of 0.004
 C03B, C04J, C03R, C03O, C043, C02W
 with sigma for 1-2 distances of 0.004 and sigma for 1-3 distances of 0.004
 C040, C03M, C01W, C046, C036, C041
 with sigma for 1-2 distances of 0.004 and sigma for 1-3 distances of 0.004
5.a Aromatic/amide H refined with riding coordinates:
 C00X(H00X), C018(H018), C01L(H01L), C02A(H02A), C03E(H03E), C038(H038),
 C053(H053), C02M(H02M), C01U(H01U), C03M(H03M), C040(H040), C041(H041),
 C036(H036), C046(H046), C01X(H01X), C026(H026), C02D(H02D), C04A(H04A),
 C052(H052), C04K(H04K), C051(H051), C044(H044), C02K(H02K), C02L(H02L),
 C02U(H02U), C02W(H02W), C04L(H04L), C05B(H05B), C05Q(H05Q), C03V(H03V),
 C03W(H03W), C02Y(H02Y), C056(H056), C05Z(H05Z), C066(H066), C98(H98),
 C05M(H05M), C033(H033), C04Z(H04Z), C51(H51), C05X(H05X), C04Q(H04Q),
 C04R(H04R), C03C(H03C), C03G(H03G), C03O(H03O), C03Q(H03Q), C03R(H03R),
 C03H(H03H), C04O(H04O), C04Y(H04Y), C04S(H04S), C01T(H01T), C03X(H03X),
 C042(H042), C043(H043), C049(H049), C04C(H04C), C04D(H04D), C04F(H04F),
 C04J(H04J), C04U(H04U), C04V(H04V), C04X(H04X), C050(H050), C055(H055),
 C059(H059), C05D(H05D), C05E(H05E), C05H(H05H), C05I(H05I), C05N(H05N),
 C05P(H05P), C05S(H05S), C05K(H05K), C054(H054), C05J(H05J), C05U(H05U)
5.b Fitted hexagon refined as free rotating group:
 C01P(C02A,C03E,C038,C053,C02M), C01W(C03M,C040,C041,C036,C046), C02H(C04A,
 C052,C04K,C051,C044), C02X(C04L,C05B,C05Q,C03V,C03W), C02Z(C056,C05Z,C066,C98,
 C05M), C03A(C04Z,C51,C05X,C04Q,C04R), C03U(C03H,C04O,C04Y,C04S,C01T),
 C05P(C05S,C05K,C03S,C054,C05J)
;
_smtbx_masks_void_probe_radius 1.2
_smtbx_masks_void_truncation_radius 1.2
_olex2_submission_special_instructions 'No special instructions were received'
_oxdiff_exptl_absorpt_empirical_details
;
Empirical correction (ABSPACK) includes:
- Absorption correction using spherical harmonics
- Frame scaling
;
_oxdiff_exptl_absorpt_empirical_full_max 1.436
_oxdiff_exptl_absorpt_empirical_full_min 0.811

loop_
_space_group_symop_operation_xyz
'x, y, z'
'-x, y+1/2, -z'

loop_
_atom_site_label
_atom_site_type_symbol
_atom_site_fract_x
_atom_site_fract_y
_atom_site_fract_z
_atom_site_U_iso_or_equiv
_atom_site_adp_type
_atom_site_occupancy
_atom_site_site_symmetry_order
_atom_site_calc_flag
_atom_site_refinement_flags_posn
_atom_site_refinement_flags_adp
_atom_site_refinement_flags_occupancy
_atom_site_disorder_assembly
_atom_site_disorder_group
Lu01 Lu 0.29808(2) 0.80034(2) 0.02249(2) 0.02548(8) Uani 1 1 d . . . . .
Lu02 Lu 0.20112(2) 0.20966(2) 0.46751(2) 0.02869(9) Uani 1 1 d . . . . .
P003 P 0.28875(10) 0.80737(17) 0.86620(8) 0.0274(4) Uani 1 1 d . . . . .
P004 P 0.26500(12) 0.42534(15) 0.47030(10) 0.0295(5) Uani 1 1 d . . . . .
P005 P 0.23308(11) 0.58418(15) 0.01514(9) 0.0265(4) Uani 1 1 d . . . . .
P006 P 0.21737(11) 0.20454(18) 0.62365(8) 0.0319(5) Uani 1 1 d . . . . .
O009 O 0.2305(3) 0.3441(4) 0.4830(3) 0.0301(14) Uani 1 1 d . . . . .
O00A O 0.2722(4) 0.9413(4) 0.0000(3) 0.0370(16) Uani 1 1 d . U . . .
O00B O 0.3874(3) 0.7463(4) -0.0112(2) 0.0270(12) Uani 1 1 d . . . . .
O00C O 0.3501(3) 0.7122(5) 0.0955(2) 0.0310(12) Uani 1 1 d . U . . .
O00D O 0.2772(3) 0.8065(5) 0.9263(2) 0.0318(12) Uani 1 1 d . . . . .
F00E F 0.4628(3) 0.6099(5) -0.0160(4) 0.068(2) Uani 1 1 d . . . . .
O00F O 0.1210(4) 0.1173(5) 0.4362(3) 0.0409(16) Uani 1 1 d . . . . .
O00G O 0.2241(3) 0.1609(4) 0.3795(3) 0.0366(15) Uani 1 1 d . U . . .
O00H O 0.1903(3) 0.8020(5) 0.0149(2) 0.0354(13) Uani 1 1 d . U . . .
F00I F 0.4415(4) 1.0344(4) 0.0837(4) 0.067(2) Uani 1 1 d . . . . .
O00J O 0.1137(3) 0.2609(4) 0.5039(2) 0.0288(13) Uani 1 1 d . . . . .
F00L F 0.5241(3) 0.9622(4) 0.1001(3) 0.0504(16) Uani 1 1 d . . . . .
O00N O 0.2720(3) 0.8490(4) 0.1082(3) 0.0332(14) Uani 1 1 d . U . . .
O00O O 0.2282(3) 0.2037(5) 0.5618(2) 0.0320(12) Uani 1 1 d . . . . .
O00Q O 0.3087(3) 0.2012(5) 0.4710(3) 0.0359(14) Uani 1 1 d . U . . .
O00R O 0.3782(3) 0.8895(4) 0.0581(3) 0.0325(14) Uani 1 1 d . . . . .
F00T F -0.0296(3) 0.0390(5) 0.4027(3) 0.0579(18) Uani 1 1 d . . . . .
O00V O 0.2285(4) 0.0642(5) 0.4891(3) 0.0391(17) Uani 1 1 d . U . . .
F00W F 0.4552(4) 0.9485(6) 0.1563(3) 0.074(2) Uani 1 1 d . . . . .
C00X C 0.2442(4) 0.5061(6) 0.1219(4) 0.034(2) Uani 1 1 d . . . . .
H00X H 0.260058 0.458038 0.102887 0.041 Uiso 1 1 calc R U . . .
F00Y F 0.3790(5) 0.5810(6) 0.1847(6) 0.122(4) Uani 1 1 d . U . . .
O00Z O 0.2682(3) 0.6637(4) 0.0034(2) 0.0234(12) Uani 1 1 d . . . . .
O011 O 0.1452(3) 0.2935(5) 0.3957(2) 0.0351(13) Uani 1 1 d . U . . .
F012 F 0.0505(4) 0.3266(5) 0.2716(3) 0.073(2) Uani 1 1 d . U . . .
F013 F 0.0795(5) 0.7719(7) 0.0341(8) 0.144(5) Uani 1 1 d D U . . .
F014 F 0.0573(3) -0.0314(5) 0.4186(4) 0.068(2) Uani 1 1 d . . . . .
F015 F -0.0405(4) 0.3124(8) 0.4961(5) 0.107(4) Uani 1 1 d . . . . .
F016 F 0.3019(4) 0.9142(6) 0.2503(3) 0.080(3) Uani 1 1 d . U . . .
F017 F 0.0521(6) 0.3874(8) 0.3522(4) 0.117(4) Uani 1 1 d . U . . .
C018 C 0.3311(5) 0.6355(7) 0.8662(4) 0.042(2) Uani 1 1 d . U . . .
H018 H 0.356538 0.650082 0.900740 0.050 Uiso 1 1 calc R U . . .
C019 C 0.4340(4) 0.8847(6) 0.0645(3) 0.0263(17) Uani 1 1 d . . . . .
C01A C 0.3622(4) 0.7232(6) 0.1489(3) 0.0317(18) Uani 1 1 d . U . . .
F01C F 0.4907(5) 0.7045(7) -0.0720(3) 0.090(3) Uani 1 1 d . . . . .
F01F F 0.0378(5) 0.0547(7) 0.3426(3) 0.082(3) Uani 1 1 d . . . . .
C01G C 0.2473(5) 0.5042(6) 0.3031(4) 0.034(2) Uani 1 1 d . . . . .
C01I C 0.2216(4) 0.5760(6) 0.0894(4) 0.0309(18) Uani 1 1 d . . . . .
C01J C 0.2728(5) 0.4303(6) 0.2755(4) 0.033(2) Uani 1 1 d . . . . .
C01K C 0.1984(5) 0.1640(6) 0.3319(4) 0.039(2) Uani 1 1 d . U . . .
C01L C 0.2954(5) 0.3600(6) 0.3674(4) 0.036(2) Uani 1 1 d . . . . .
H01L H 0.310960 0.310998 0.389411 0.043 Uiso 1 1 calc R U . . .
F01N F 0.2166(5) 0.9057(8) 0.2018(4) 0.102(4) Uani 1 1 d . U . . .
C01P C 0.3609(3) 0.8598(4) 0.8588(3) 0.0344(19) Uani 1 1 d G U . . .
C02A C 0.3811(3) 0.9262(4) 0.8969(3) 0.044(2) Uani 1 1 d G U . . .
H02A H 0.355694 0.945548 0.924398 0.053 Uiso 1 1 calc R U . . .
C03E C 0.4385(3) 0.9643(5) 0.8947(3) 0.050(2) Uani 1 1 d G U . . .
H03E H 0.452266 1.009696 0.920740 0.061 Uiso 1 1 calc R U . . .
C038 C 0.4756(3) 0.9360(5) 0.8544(4) 0.066(3) Uani 1 1 d G U . . .
H038 H 0.514831 0.962038 0.852957 0.079 Uiso 1 1 calc R U . . .
C053 C 0.4554(4) 0.8696(5) 0.8164(3) 0.067(3) Uani 1 1 d G U . . .
H053 H 0.480824 0.850231 0.788832 0.080 Uiso 1 1 calc R U . . .
C02M C 0.3981(4) 0.8315(4) 0.8185(3) 0.054(3) Uani 1 1 d G U . . .
H02M H 0.384253 0.786082 0.792490 0.065 Uiso 1 1 calc R U . . .
F01Q F 0.5416(3) 0.6846(5) 0.0113(4) 0.069(2) Uani 1 1 d . . . . .
F01R F 0.2818(5) 0.1080(7) 0.2881(4) 0.098(3) Uani 1 1 d . U . . .
F01S F 0.2147(6) 0.0220(5) 0.3067(4) 0.107(4) Uani 1 1 d . U . . .
C01U C 0.2967(5) 0.3605(7) 0.3099(4) 0.037(2) Uani 1 1 d . . . . .
H01U H 0.314305 0.312273 0.292362 0.044 Uiso 1 1 calc R U . . .
F01V F 0.1957(5) 0.1069(6) 0.2363(3) 0.097(3) Uani 1 1 d . U . . .
C01W C 0.2232(3) 0.5186(3) 0.4880(3) 0.0312(19) Uani 1 1 d G U . . .
C03M C 0.2527(3) 0.5970(4) 0.5032(3) 0.042(2) Uani 1 1 d G U . . .
H03M H 0.296462 0.599849 0.508503 0.051 Uiso 1 1 calc R U . . .
C040 C 0.2181(4) 0.6713(3) 0.5106(3) 0.061(3) Uani 1 1 d G U . . .
H040 H 0.238277 0.724873 0.521031 0.074 Uiso 1 1 calc R U . . .
C041 C 0.1541(4) 0.6671(4) 0.5029(3) 0.063(3) Uani 1 1 d G U . . .
H041 H 0.130471 0.717861 0.507987 0.075 Uiso 1 1 calc R U . . .
C036 C 0.1246(3) 0.5887(5) 0.4877(3) 0.057(3) Uani 1 1 d G U . . .
H036 H 0.080850 0.585824 0.482414 0.068 Uiso 1 1 calc R U . . .
C046 C 0.1592(3) 0.5144(4) 0.4803(3) 0.042(2) Uani 1 1 d G U . . .
H046 H 0.139033 0.460798 0.469884 0.051 Uiso 1 1 calc R U . . .
C01X C 0.4703(4) 0.8208(6) 0.0421(3) 0.0283(19) Uani 1 1 d . . . . .
H01X H 0.513892 0.822336 0.051515 0.034 Uiso 1 1 calc R U . . .
C01Y C 0.4673(6) 0.9570(7) 0.1017(4) 0.041(2) Uani 1 1 d . . . . .
C01Z C 0.3465(5) 0.1442(7) 0.4776(5) 0.048(2) Uani 1 1 d . U . . .
C020 C 0.4435(4) 0.7554(6) 0.0064(3) 0.0278(18) Uani 1 1 d . . . . .
F021 F 0.2438(8) -0.1125(7) 0.4722(6) 0.165(6) Uani 1 1 d D U . . .
C022 C 0.0583(4) 0.2471(6) 0.4900(4) 0.0318(19) Uani 1 1 d . . . . .
F023 F 0.0210(6) 0.3079(10) 0.5725(3) 0.137(5) Uani 1 1 d . . . . .
F024 F 0.4439(5) 0.1151(7) 0.4461(5) 0.108(3) Uani 1 1 d . U . . .
C026 C 0.2545(4) 0.3369(6) 0.6986(4) 0.0325(19) Uani 1 1 d . U . . .
H026 H 0.281297 0.293771 0.716993 0.039 Uiso 1 1 calc R U . . .
F027 F 0.2899(6) 0.9952(5) 0.1782(4) 0.112(4) Uani 1 1 d . U . . .
F028 F 0.2566(6) 1.0817(7) -0.0769(6) 0.128(4) Uani 1 1 d D U . . .
C029 C 0.2921(4) 0.6996(6) 0.8373(3) 0.0294(17) Uani 1 1 d . U . . .
C02B C 0.2231(4) 0.5763(5) 0.2705(4) 0.0302(18) Uani 1 1 d . . . . .
C02C C 0.2451(4) 0.5015(5) 0.1832(4) 0.0284(18) Uani 1 1 d . . . . .
C02D C 0.0301(5) 0.1826(7) 0.4567(4) 0.044(3) Uani 1 1 d . . . . .
H02D H -0.013586 0.181265 0.449241 0.052 Uiso 1 1 calc R U . . .
F02E F 0.0348(5) 0.3958(6) 0.5092(5) 0.103(4) Uani 1 1 d . . . . .
C02F C 0.1975(5) 0.6541(6) 0.3010(4) 0.0351(19) Uani 1 1 d . U . . .
F02G F 0.4393(5) 0.6746(6) 0.2237(4) 0.104(4) Uani 1 1 d . U . . .
C02H C 0.2273(3) 0.8653(5) 0.8244(3) 0.044(2) Uani 1 1 d G U . . .
C04A C 0.2320(4) 0.8979(6) 0.7699(3) 0.074(4) Uani 1 1 d G U . . .
H04A H 0.269751 0.892586 0.753936 0.089 Uiso 1 1 calc R U . . .
C052 C 0.1816(5) 0.9382(6) 0.7386(3) 0.094(5) Uani 1 1 d G U . . .
H052 H 0.184872 0.960449 0.701282 0.112 Uiso 1 1 calc R U . . .
C04K C 0.1264(5) 0.9459(7) 0.7619(5) 0.106(5) Uani 1 1 d G U . . .
H04K H 0.091978 0.973470 0.740505 0.127 Uiso 1 1 calc R U . . .
C051 C 0.1217(4) 0.9133(8) 0.8165(5) 0.108(6) Uani 1 1 d G U . . .
H051 H 0.083962 0.918628 0.832383 0.130 Uiso 1 1 calc R U . . .
C044 C 0.1721(4) 0.8730(7) 0.8477(3) 0.077(4) Uani 1 1 d G U . . .
H044 H 0.168840 0.850764 0.885038 0.092 Uiso 1 1 calc R U . . .
C02I C 0.0166(5) 0.3170(7) 0.5169(4) 0.039(2) Uani 1 1 d . . . . .
C02J C 0.4848(4) 0.6902(6) -0.0178(4) 0.034(2) Uani 1 1 d . . . . .
C02K C 0.2515(5) 0.6771(6) 0.7897(4) 0.035(2) Uani 1 1 d . U . . .
H02K H 0.223367 0.719167 0.772098 0.042 Uiso 1 1 calc R U . . .
C02L C 0.1973(4) 0.6487(6) 0.1174(4) 0.035(2) Uani 1 1 d . . . . .
H02L H 0.181027 0.697483 0.095548 0.042 Uiso 1 1 calc R U . . .
C02N C 0.2216(4) 0.5761(6) 0.2097(4) 0.033(2) Uani 1 1 d . . . . .
C02O C 0.4136(6) 0.1712(10) 0.4721(7) 0.070(3) Uani 1 1 d . U . . .
C02P C 0.2177(5) 0.3143(6) 0.6510(4) 0.036(2) Uani 1 1 d . U . . .
C02Q C 0.2709(4) 0.4324(6) 0.3956(4) 0.0310(19) Uani 1 1 d . . . . .
C02R C 0.2560(5) 0.4211(6) 0.7231(4) 0.038(2) Uani 1 1 d . U . . .
C02S C 0.3400(5) 0.3758(6) 0.7982(4) 0.044(2) Uani 1 1 d . U . . .
F02T F 0.4497(5) 0.6332(8) 0.1475(5) 0.106(4) Uani 1 1 d . U . . .
C02U C 0.1408(5) 0.6496(7) 0.3203(4) 0.041(2) Uani 1 1 d . U . . .
H02U H 0.116018 0.599125 0.312083 0.049 Uiso 1 1 calc R U . . .
C02W C 0.2606(6) 0.2836(7) 0.1717(6) 0.060(3) Uani 1 1 d . U . . .
H02W H 0.219620 0.281486 0.181181 0.072 Uiso 1 1 calc R U . . .
C02X C 0.1456(3) 0.1538(4) 0.6323(3) 0.044(3) Uani 1 1 d G . . . .
C04L C 0.1078(4) 0.1832(5) 0.6718(3) 0.057(3) Uani 1 1 d G . . . .
H04L H 0.120349 0.231220 0.696093 0.068 Uiso 1 1 calc R U . . .
C05B C 0.0518(4) 0.1423(6) 0.6758(4) 0.087(5) Uani 1 1 d G . . . .
H05B H 0.025995 0.162340 0.702844 0.104 Uiso 1 1 calc R U . . .
C05Q C 0.0335(3) 0.0720(6) 0.6404(4) 0.069(4) Uani 1 1 d G . . . .
H05Q H -0.004850 0.044011 0.643105 0.083 Uiso 1 1 calc R U . . .
C03V C 0.0712(4) 0.0426(5) 0.6009(3) 0.060(3) Uani 1 1 d G . . . .
H03V H 0.058657 -0.005437 0.576614 0.072 Uiso 1 1 calc R U . . .
C03W C 0.1272(4) 0.0835(4) 0.5969(3) 0.046(3) Uani 1 1 d G . . . .
H03W H 0.153011 0.063442 0.569861 0.055 Uiso 1 1 calc R U . . .
C02Y C 0.3324(5) 0.5537(7) 0.8450(4) 0.039(2) Uani 1 1 d . U . . .
H02Y H 0.359566 0.512174 0.864729 0.047 Uiso 1 1 calc R U . . .
C02Z C 0.3407(3) 0.4262(5) 0.5097(3) 0.048(2) Uani 1 1 d G U . . .
C056 C 0.3504(4) 0.3780(6) 0.5602(4) 0.065(3) Uani 1 1 d G U . . .
H056 H 0.317454 0.346049 0.572899 0.078 Uiso 1 1 calc R U . . .
C05Z C 0.4085(5) 0.3766(7) 0.5922(4) 0.107(6) Uani 1 1 d G U . . .
H05Z H 0.415147 0.343632 0.626677 0.128 Uiso 1 1 calc R U . . .
C066 C 0.4567(4) 0.4233(9) 0.5736(6) 0.131(7) Uani 1 1 d G U . . .
H066 H 0.496405 0.422350 0.595419 0.158 Uiso 1 1 calc R U . . .
C98 C 0.4470(4) 0.4715(8) 0.5231(6) 0.119(6) Uani 1 1 d G U . . .
H98 H 0.479971 0.503485 0.510383 0.143 Uiso 1 1 calc R U . . .
C05M C 0.3889(4) 0.4730(6) 0.4911(4) 0.074(4) Uani 1 1 d G U . . .
H05M H 0.382278 0.505903 0.456604 0.088 Uiso 1 1 calc R U . . .
F030 F 0.4442(5) 0.1707(10) 0.5243(6) 0.130(5) Uani 1 1 d . U . . .
C031 C 0.2695(5) 0.4291(6) 0.2150(4) 0.036(2) Uani 1 1 d . . . . .
C032 C 0.2946(4) 0.5277(6) 0.7943(4) 0.0321(19) Uani 1 1 d . U . . .
C033 C 0.1974(5) 0.6475(6) 0.1751(4) 0.035(2) Uani 1 1 d . . . . .
H033 H 0.180870 0.696021 0.193128 0.042 Uiso 1 1 calc R U . . .
C034 C 0.4051(6) 0.6494(8) 0.1778(5) 0.051(2) Uani 1 1 d . U . . .
F035 F 0.1796(5) 1.1220(7) -0.0389(5) 0.107(4) Uani 1 1 d D U . . .
C037 C 0.2308(6) 1.0788(9) -0.0284(6) 0.069(3) Uani 1 1 d D U . . .
F039 F 0.3213(6) -0.1131(7) 0.5246(8) 0.155(6) Uani 1 1 d D U . . .
C03A C 0.1597(3) 0.5866(6) -0.0294(3) 0.042(2) Uani 1 1 d G U . . .
C04Z C 0.1573(3) 0.6298(7) -0.0817(4) 0.075(4) Uani 1 1 d G U . . .
H04Z H 0.192390 0.660574 -0.091185 0.090 Uiso 1 1 calc R U . . .
C51 C 0.1035(4) 0.6281(9) -0.1202(4) 0.121(7) Uani 1 1 d G U . . .
H51 H 0.101829 0.657661 -0.155999 0.145 Uiso 1 1 calc R U . . .
C05X C 0.0521(3) 0.5831(9) -0.1064(4) 0.107(6) Uani 1 1 d G U . . .
H05X H 0.015374 0.581926 -0.132740 0.128 Uiso 1 1 calc R U . . .
C04Q C 0.0546(3) 0.5399(8) -0.0541(5) 0.086(4) Uani 1 1 d G U . . .
H04Q H 0.019480 0.509104 -0.044667 0.103 Uiso 1 1 calc R U . . .
C04R C 0.1084(4) 0.5416(6) -0.0156(3) 0.061(3) Uani 1 1 d G U . . .
H04R H 0.110041 0.512016 0.020148 0.073 Uiso 1 1 calc R U . . .
C03B C 0.2946(5) 0.3544(6) 0.1856(4) 0.0310(18) Uani 1 1 d . U . . .
C03C C 0.1658(6) 0.9529(8) -0.0052(6) 0.058(3) Uani 1 1 d . U . . .
H03C H 0.132956 0.993892 -0.009391 0.069 Uiso 1 1 calc R U . . .
C03D C 0.2790(6) 0.0263(6) 0.4970(5) 0.045(2) Uani 1 1 d . U . . .
C03F C 0.2516(4) 0.5903(6) 0.7666(4) 0.0307(18) Uani 1 1 d . U . . .
C03G C 0.3390(6) 0.7886(6) 0.1828(3) 0.043(2) Uani 1 1 d . U . . .
H03G H 0.352255 0.791571 0.222951 0.051 Uiso 1 1 calc R U . . .
C03I C 0.2966(4) 0.4448(6) 0.7714(4) 0.0309(18) Uani 1 1 d . U . . .
C03J C 0.2136(5) 0.4851(7) 0.6939(4) 0.044(3) Uani 1 1 d . U . . .
C03L C 0.2244(9) 0.0990(9) 0.2910(5) 0.065(3) Uani 1 1 d . U . . .
C03N C 0.1663(5) 0.6341(7) 0.6911(4) 0.045(2) Uani 1 1 d . U . . .
C03O C 0.3415(5) 0.2149(8) 0.1298(4) 0.045(2) Uani 1 1 d . U . . .
H03O H 0.357204 0.167995 0.109483 0.054 Uiso 1 1 calc R U . . .
C03P C 0.0889(6) 0.3548(7) 0.3153(5) 0.052(3) Uani 1 1 d . U . . .
C03Q C 0.3260(7) 0.3216(10) 0.8374(5) 0.068(4) Uani 1 1 d . U . . .
H03Q H 0.287782 0.328425 0.852212 0.082 Uiso 1 1 calc R U . . .
C03R C 0.3767(5) 0.2826(7) 0.1444(5) 0.050(3) Uani 1 1 d . U . . .
H03R H 0.418437 0.282731 0.136999 0.060 Uiso 1 1 calc R U . . .
C03U C 0.2742(3) 0.4877(3) -0.0006(3) 0.033(2) Uani 1 1 d G . . . .
C03H C 0.2453(3) 0.4085(4) -0.0145(3) 0.043(2) Uani 1 1 d G . . . .
H03H H 0.201538 0.405438 -0.020815 0.052 Uiso 1 1 calc R U . . .
C04O C 0.2803(4) 0.3338(3) -0.0192(3) 0.064(4) Uani 1 1 d G . . . .
H04O H 0.260511 0.279709 -0.028724 0.076 Uiso 1 1 calc R U . . .
C04Y C 0.3443(4) 0.3384(4) -0.0100(3) 0.068(4) Uani 1 1 d G . . . .
H04Y H 0.368251 0.287327 -0.013207 0.081 Uiso 1 1 calc R U . . .
C04S C 0.3733(3) 0.4176(5) 0.0039(3) 0.058(3) Uani 1 1 d G . . . .
H04S H 0.417018 0.420673 0.010221 0.069 Uiso 1 1 calc R U . . .
C01T C 0.3382(3) 0.4923(4) 0.0086(3) 0.037(2) Uani 1 1 d G . . . .
H01T H 0.358045 0.546402 0.018131 0.045 Uiso 1 1 calc R U . . .
C03X C 0.3970(6) 0.3709(9) 0.7758(7) 0.066(3) Uani 1 1 d . U . . .
H03X H 0.408499 0.411605 0.748537 0.080 Uiso 1 1 calc R U . . .
F03Y F 0.0488(5) 0.9020(7) 0.0146(7) 0.140(5) Uani 1 1 d D U . . .
C03Z C 0.0631(5) 0.1209(6) 0.4342(4) 0.035(2) Uani 1 1 d . . . . .
C042 C 0.1522(6) 0.2229(7) 0.3070(4) 0.045(2) Uani 1 1 d . U . . .
H042 H 0.135906 0.219416 0.267607 0.054 Uiso 1 1 calc R U . . .
C043 C 0.2835(6) 0.2112(8) 0.1432(5) 0.059(3) Uani 1 1 d . U . . .
H043 H 0.258521 0.161359 0.133855 0.071 Uiso 1 1 calc R U . . .
F048 F 0.4188(5) 0.2490(7) 0.4518(7) 0.129(5) Uani 1 1 d . U . . .
C049 C 0.1561(5) 0.7954(8) 0.3581(4) 0.050(2) Uani 1 1 d . U . . .
H049 H 0.140708 0.845172 0.375757 0.061 Uiso 1 1 calc R U . . .
F04B F 0.1194(5) 0.4181(7) 0.2953(7) 0.144(6) Uani 1 1 d . U . . .
C04C C 0.1456(8) 0.7663(11) 0.6354(6) 0.079(4) Uani 1 1 d . U . . .
H04C H 0.158893 0.809186 0.610398 0.095 Uiso 1 1 calc R U . . .
C04D C 0.1753(6) 0.4587(7) 0.6431(5) 0.054(3) Uani 1 1 d . U . . .
H04D H 0.148510 0.500072 0.622799 0.065 Uiso 1 1 calc R U . . .
C04E C 0.2127(5) 0.5701(6) 0.7161(4) 0.039(2) Uani 1 1 d . U . . .
C04F C 0.1195(5) 0.7148(9) 0.3504(4) 0.047(2) Uani 1 1 d . U . . .
H04F H 0.081754 0.709189 0.366289 0.057 Uiso 1 1 calc R U . . .
C04G C 0.2982(5) 0.8464(7) 0.1578(4) 0.0348(19) Uani 1 1 d . U . . .
C04H C 0.2231(6) 0.9815(7) -0.0099(5) 0.045(2) Uani 1 1 d . U . . .
C04J C 0.3527(5) 0.3557(7) 0.1713(5) 0.042(2) Uani 1 1 d . U . . .
H04J H 0.377633 0.405983 0.179408 0.050 Uiso 1 1 calc R U . . .
F04M F 0.2765(7) 1.1166(6) 0.0023(7) 0.163(6) Uani 1 1 d D U . . .
C04T C 0.0326(6) 0.0433(7) 0.4004(5) 0.049(3) Uani 1 1 d . . . . .
C04U C 0.0896(8) 0.7721(10) 0.6507(6) 0.076(4) Uani 1 1 d . U . . .
H04U H 0.063488 0.820011 0.638889 0.092 Uiso 1 1 calc R U . . .
C04V C 0.2123(6) 0.7971(9) 0.3395(5) 0.059(3) Uani 1 1 d . U . . .
H04V H 0.237253 0.847550 0.347002 0.070 Uiso 1 1 calc R U . . .
C04W C 0.1318(5) 0.2862(6) 0.3434(3) 0.0349(19) Uani 1 1 d . U . . .
C04X C 0.4368(6) 0.2997(11) 0.7973(6) 0.077(4) Uani 1 1 d . U . . .
H04X H 0.475282 0.292458 0.783091 0.092 Uiso 1 1 calc R U . . .
C050 C 0.3379(6) 0.0561(7) 0.4901(6) 0.056(3) Uani 1 1 d . U . . .
H050 H 0.371821 0.016956 0.493894 0.067 Uiso 1 1 calc R U . . .
C055 C 0.4210(7) 0.2440(9) 0.8366(6) 0.072(4) Uani 1 1 d . U . . .
H055 H 0.447891 0.197595 0.849607 0.086 Uiso 1 1 calc R U . . .
C057 C 0.2763(7) 0.9156(8) 0.1989(5) 0.059(3) Uani 1 1 d . U . . .
C059 C 0.1079(6) 0.6423(10) 0.7051(7) 0.071(4) Uani 1 1 d . U . . .
H059 H 0.092919 0.601121 0.730265 0.085 Uiso 1 1 calc R U . . .
C05D C 0.2349(6) 0.7290(7) 0.3102(6) 0.056(3) Uani 1 1 d . U . . .
H05D H 0.274001 0.732253 0.296695 0.067 Uiso 1 1 calc R U . . .
C05E C 0.2503(5) 0.5035(5) 0.3636(4) 0.034(2) Uani 1 1 d . . . . .
H05E H 0.237770 0.553934 0.382572 0.041 Uiso 1 1 calc R U . . .
C05F C 0.2716(7) -0.0687(8) 0.5137(7) 0.077(4) Uani 1 1 d D U . . .
C05G C 0.1527(6) 0.8683(8) 0.0053(6) 0.053(3) Uani 1 1 d D U . . .
C05H C 0.3652(8) 0.2538(10) 0.8584(6) 0.077(4) Uani 1 1 d . U . . .
H05H H 0.353927 0.215225 0.886955 0.092 Uiso 1 1 calc R U . . .
C05I C 0.0710(7) 0.7088(12) 0.6834(8) 0.087(4) Uani 1 1 d . U . . .
H05I H 0.029622 0.710211 0.691982 0.104 Uiso 1 1 calc R U . . .
F05L F 0.0626(5) 0.7980(13) -0.0413(8) 0.179(6) Uani 1 1 d D U . . .
C05N C 0.1762(6) 0.3747(7) 0.6228(5) 0.056(3) Uani 1 1 d . U . . .
H05N H 0.148862 0.357690 0.589937 0.067 Uiso 1 1 calc R U . . .
C05P C 0.3805(5) 0.0717(7) 0.7297(5) 0.110(6) Uani 1 1 d G U . . .
H05P H 0.415169 0.045601 0.751695 0.132 Uiso 1 1 calc R U . . .
C05S C 0.3854(4) 0.1029(8) 0.6748(5) 0.109(6) Uani 1 1 d G U . . .
H05S H 0.423429 0.098212 0.659313 0.131 Uiso 1 1 calc R U . . .
C05K C 0.3347(4) 0.1411(6) 0.6426(3) 0.069(3) Uani 1 1 d G U . . .
H05K H 0.338068 0.162443 0.605049 0.083 Uiso 1 1 calc R U . . .
C03S C 0.2791(4) 0.1480(5) 0.6652(3) 0.051(3) Uani 1 1 d G U . . .
C054 C 0.2742(4) 0.1167(6) 0.7201(3) 0.075(4) Uani 1 1 d G U . . .
H054 H 0.236187 0.121454 0.735549 0.090 Uiso 1 1 calc R U . . .
C05J C 0.3249(5) 0.0786(7) 0.7523(3) 0.100(5) Uani 1 1 d G U . . .
H05J H 0.321546 0.057223 0.789814 0.120 Uiso 1 1 calc R U . . .
F05R F 0.2498(8) -0.0758(7) 0.5619(6) 0.151(6) Uani 1 1 d D U . . .
C05T C 0.0870(7) 0.8389(10) 0.0050(9) 0.097(5) Uani 1 1 d D U . . .
C05U C 0.1853(7) 0.6998(10) 0.6545(5) 0.065(3) Uani 1 1 d . U . . .
H05U H 0.225470 0.697814 0.643072 0.077 Uiso 1 1 calc R U . . .

loop_
_atom_site_aniso_label
_atom_site_aniso_U_11
_atom_site_aniso_U_22
_atom_site_aniso_U_33
_atom_site_aniso_U_23
_atom_site_aniso_U_13
_atom_site_aniso_U_12
Lu01 0.02863(18) 0.01474(16) 0.03255(15) -0.00146(13) 0.00183(12) 0.00245(15)
Lu02 0.0345(2) 0.01622(17) 0.03460(16) -0.00216(14) 0.00131(13) 0.00120(16)
P003 0.0364(11) 0.0193(10) 0.0237(8) 0.0019(9) -0.0071(7) 0.0034(10)
P004 0.0321(12) 0.0169(10) 0.0400(11) -0.0055(8) 0.0064(9) -0.0025(9)
P005 0.0295(11) 0.0177(10) 0.0338(10) -0.0026(8) 0.0094(8) -0.0011(9)
P006 0.0452(13) 0.0195(10) 0.0270(9) -0.0069(9) -0.0119(8) -0.0001(11)
O009 0.039(4) 0.016(3) 0.036(3) -0.001(2) 0.004(3) 0.001(3)
O00A 0.047(4) 0.020(3) 0.043(4) -0.004(3) 0.004(3) 0.004(3)
O00B 0.029(3) 0.028(3) 0.022(2) -0.005(2) -0.003(2) -0.007(3)
O00C 0.040(3) 0.025(3) 0.028(2) -0.003(3) 0.005(2) 0.006(3)
O00D 0.034(3) 0.023(3) 0.037(3) 0.000(3) -0.001(2) -0.002(3)
F00E 0.049(4) 0.035(4) 0.126(6) -0.024(4) 0.032(4) -0.017(3)
O00F 0.048(5) 0.024(3) 0.052(4) -0.008(3) 0.011(3) -0.001(3)
O00G 0.045(4) 0.026(3) 0.040(3) -0.005(3) 0.009(3) 0.008(3)
O00H 0.035(3) 0.027(3) 0.045(3) -0.006(3) 0.011(2) 0.010(3)
F00I 0.080(6) 0.015(3) 0.107(6) -0.007(3) 0.014(4) -0.014(3)
O00J 0.034(3) 0.027(3) 0.025(3) -0.005(2) 0.002(2) 0.002(3)
F00L 0.040(4) 0.032(3) 0.077(4) -0.012(3) -0.004(3) -0.016(3)
O00N 0.038(4) 0.022(3) 0.039(3) -0.005(2) 0.004(2) 0.003(3)
O00O 0.038(3) 0.020(3) 0.037(3) -0.007(3) -0.001(2) -0.003(3)
O00Q 0.038(3) 0.025(3) 0.044(3) -0.007(3) 0.000(2) 0.005(3)
O00R 0.038(4) 0.023(3) 0.037(3) -0.005(2) 0.003(3) -0.002(3)
F00T 0.046(4) 0.052(4) 0.075(4) -0.020(3) 0.004(3) -0.025(3)
O00V 0.064(5) 0.018(3) 0.034(3) -0.004(2) 0.001(3) 0.006(3)
F00W 0.084(6) 0.075(6) 0.065(5) -0.027(4) 0.011(4) -0.028(5)
C00X 0.036(5) 0.026(5) 0.043(5) -0.007(4) 0.021(4) 0.002(4)
F00Y 0.077(6) 0.041(4) 0.230(12) 0.057(6) -0.048(6) -0.016(4)
O00Z 0.024(3) 0.012(3) 0.033(3) 0.005(2) -0.002(2) -0.001(2)
O011 0.054(4) 0.021(3) 0.031(3) -0.005(3) 0.008(2) 0.002(3)
F012 0.070(5) 0.056(5) 0.085(5) -0.002(4) -0.024(4) -0.004(4)
F013 0.040(5) 0.067(6) 0.328(16) 0.046(9) 0.033(8) 0.007(4)
F014 0.036(4) 0.031(4) 0.134(7) -0.021(4) -0.001(4) -0.004(3)
F015 0.046(5) 0.119(9) 0.150(8) -0.073(8) -0.011(5) 0.019(5)
F016 0.115(7) 0.064(5) 0.059(4) -0.042(4) 0.008(4) 0.017(5)
F017 0.161(10) 0.115(9) 0.073(5) 0.000(5) 0.001(5) 0.098(8)
C018 0.048(6) 0.036(5) 0.035(4) -0.007(4) -0.023(4) 0.007(4)
C019 0.026(4) 0.022(4) 0.032(4) 0.003(3) 0.003(3) -0.004(3)
C01A 0.038(5) 0.026(4) 0.031(3) 0.003(3) 0.002(3) -0.005(3)
F01C 0.127(7) 0.092(6) 0.060(4) 0.016(4) 0.043(4) 0.069(6)
F01F 0.100(7) 0.102(7) 0.046(4) -0.046(4) 0.015(4) -0.036(6)
C01G 0.045(6) 0.020(4) 0.044(5) -0.006(3) 0.026(4) -0.003(4)
C01I 0.032(5) 0.018(4) 0.045(5) -0.006(3) 0.009(4) -0.002(3)
C01J 0.049(6) 0.013(4) 0.041(5) -0.002(3) 0.024(4) -0.005(4)
C01K 0.071(6) 0.018(4) 0.029(4) -0.010(3) 0.011(4) -0.005(4)
C01L 0.041(5) 0.018(4) 0.051(5) -0.002(4) 0.010(4) 0.003(4)
F01N 0.081(6) 0.134(9) 0.098(6) -0.061(6) 0.032(5) 0.018(6)
C01P 0.042(5) 0.028(4) 0.031(4) 0.003(3) -0.004(3) -0.007(4)
C02A 0.052(6) 0.036(5) 0.043(5) 0.000(4) 0.002(4) -0.015(5)
C03E 0.054(6) 0.036(6) 0.059(6) 0.003(4) 0.000(5) -0.012(5)
C038 0.064(8) 0.061(8) 0.077(8) 0.012(6) 0.023(6) -0.005(6)
C053 0.075(8) 0.049(7) 0.084(8) 0.013(5) 0.042(7) 0.002(6)
C02M 0.074(7) 0.050(6) 0.041(5) 0.012(4) 0.018(5) 0.002(5)
F01Q 0.034(3) 0.046(4) 0.119(6) -0.040(4) -0.021(4) 0.011(3)
F01R 0.115(7) 0.091(7) 0.097(6) -0.039(5) 0.047(5) 0.021(6)
F01S 0.220(12) 0.027(4) 0.083(6) -0.020(3) 0.051(7) 0.010(5)
C01U 0.035(5) 0.029(5) 0.050(5) -0.004(4) 0.017(4) 0.008(4)
F01V 0.169(9) 0.085(6) 0.036(3) -0.026(4) 0.005(4) 0.013(6)
C01W 0.042(5) 0.021(4) 0.032(4) -0.003(3) 0.007(4) 0.004(4)
C03M 0.069(7) 0.016(4) 0.043(5) -0.002(3) 0.008(5) 0.005(4)
C040 0.104(8) 0.018(4) 0.063(7) -0.008(4) 0.017(6) 0.014(5)
C041 0.098(8) 0.041(6) 0.051(6) 0.004(5) 0.018(6) 0.026(6)
C036 0.063(7) 0.054(6) 0.056(6) -0.001(5) 0.021(5) 0.022(5)
C046 0.050(5) 0.038(5) 0.042(5) -0.001(4) 0.018(4) 0.003(4)
C01X 0.025(4) 0.029(5) 0.031(4) -0.001(3) 0.002(3) 0.003(3)
C01Y 0.057(7) 0.027(5) 0.039(5) -0.003(4) 0.008(4) -0.007(5)
C01Z 0.045(5) 0.028(4) 0.069(7) 0.004(4) 0.006(5) 0.010(4)
C020 0.034(5) 0.020(4) 0.030(4) -0.004(3) 0.008(3) 0.001(4)
F021 0.253(16) 0.032(5) 0.184(11) 0.011(6) -0.080(10) -0.037(7)
C022 0.031(5) 0.029(5) 0.034(4) 0.000(3) -0.004(3) -0.005(4)
F023 0.179(11) 0.186(12) 0.053(4) 0.004(6) 0.041(5) 0.132(10)
F024 0.073(6) 0.082(6) 0.178(10) 0.010(6) 0.058(6) 0.029(5)
C026 0.032(5) 0.022(4) 0.039(4) -0.003(3) -0.011(3) 0.006(3)
F027 0.211(12) 0.027(4) 0.109(7) -0.016(4) 0.057(7) 0.005(5)
F028 0.164(11) 0.067(6) 0.171(9) 0.063(6) 0.087(8) 0.048(7)
C029 0.033(4) 0.025(4) 0.029(3) -0.001(3) -0.004(3) 0.000(3)
C02B 0.032(5) 0.008(3) 0.053(5) -0.003(3) 0.017(4) -0.004(3)
C02C 0.035(5) 0.013(4) 0.040(4) -0.002(3) 0.015(4) 0.000(3)
C02D 0.037(6) 0.040(6) 0.050(5) 0.002(4) -0.008(4) -0.017(5)
F02E 0.100(7) 0.034(4) 0.188(10) 0.016(5) 0.075(7) 0.022(5)
C02F 0.055(5) 0.015(4) 0.036(4) 0.000(3) 0.011(4) 0.003(4)
F02G 0.131(8) 0.069(6) 0.095(6) 0.009(5) -0.058(5) 0.002(6)
C02H 0.056(6) 0.028(5) 0.042(5) -0.005(4) -0.020(4) -0.004(4)
C04A 0.087(8) 0.063(8) 0.062(6) 0.036(6) -0.036(6) -0.020(7)
C052 0.118(10) 0.043(7) 0.099(10) 0.025(7) -0.068(8) -0.009(8)
C04K 0.131(12) 0.041(8) 0.128(12) -0.001(8) -0.051(10) 0.037(9)
C051 0.107(11) 0.084(12) 0.122(11) -0.010(9) -0.035(9) 0.064(10)
C044 0.070(8) 0.082(10) 0.074(8) 0.006(7) -0.008(6) 0.037(8)
C02I 0.040(5) 0.036(6) 0.040(4) -0.003(4) 0.005(4) -0.003(4)
C02J 0.024(4) 0.028(5) 0.048(5) -0.005(3) 0.001(3) -0.003(4)
C02K 0.045(5) 0.025(4) 0.031(4) -0.009(3) -0.007(3) 0.004(4)
C02L 0.033(5) 0.015(4) 0.060(6) 0.004(4) 0.015(4) 0.000(3)
C02N 0.029(5) 0.020(4) 0.054(5) -0.005(4) 0.023(4) 0.003(4)
C02O 0.043(6) 0.054(7) 0.114(9) 0.028(6) 0.011(6) 0.022(5)
C02P 0.042(5) 0.024(5) 0.039(4) -0.006(3) -0.009(3) 0.004(4)
C02Q 0.034(5) 0.020(4) 0.042(5) 0.001(3) 0.017(4) -0.004(4)
C02R 0.041(5) 0.030(4) 0.037(4) -0.006(3) -0.015(4) 0.009(4)
C02S 0.053(5) 0.032(5) 0.037(4) -0.021(3) -0.030(4) 0.023(4)
F02T 0.091(7) 0.117(9) 0.114(7) 0.056(6) 0.033(6) 0.060(6)
C02U 0.049(5) 0.033(5) 0.041(5) -0.003(4) 0.007(4) 0.009(4)
C02W 0.062(7) 0.032(6) 0.095(8) -0.016(5) 0.042(6) -0.008(5)
C02X 0.073(8) 0.028(5) 0.026(4) 0.012(3) -0.016(4) 0.001(5)
C04L 0.066(8) 0.049(7) 0.053(6) -0.003(5) 0.000(5) -0.002(6)
C05B 0.076(10) 0.107(14) 0.074(9) 0.038(9) 0.002(7) -0.025(10)
C05Q 0.048(7) 0.066(9) 0.089(10) 0.026(7) -0.007(7) -0.015(7)
C03V 0.067(8) 0.049(7) 0.059(7) 0.011(5) -0.017(6) -0.023(6)
C03W 0.065(7) 0.031(5) 0.040(5) 0.006(4) -0.003(5) -0.016(5)
C02Y 0.044(5) 0.034(5) 0.033(4) -0.006(3) -0.020(4) 0.016(4)
C02Z 0.035(5) 0.035(5) 0.071(6) -0.013(4) -0.005(4) 0.002(4)
C056 0.067(7) 0.055(7) 0.069(7) -0.013(5) -0.014(6) 0.015(6)
C05Z 0.082(9) 0.087(11) 0.134(12) -0.054(9) -0.051(8) 0.036(7)
C066 0.076(10) 0.114(15) 0.186(17) -0.065(11) -0.055(11) 0.003(9)
C98 0.044(7) 0.102(13) 0.204(18) -0.056(11) -0.011(9) -0.009(8)
C05M 0.048(6) 0.060(8) 0.112(10) -0.036(7) 0.008(6) -0.021(6)
F030 0.070(6) 0.173(13) 0.137(8) -0.003(8) -0.025(6) -0.027(7)
C031 0.048(6) 0.023(4) 0.043(5) -0.007(4) 0.027(4) -0.003(4)
C032 0.030(4) 0.031(4) 0.031(4) -0.007(3) -0.014(3) 0.010(3)
C033 0.049(6) 0.011(4) 0.050(5) -0.002(3) 0.024(4) 0.002(4)
C034 0.048(6) 0.043(5) 0.058(6) 0.007(4) -0.009(4) 0.001(4)
F035 0.104(7) 0.052(6) 0.166(10) 0.042(6) 0.020(6) 0.039(6)
C037 0.072(8) 0.032(6) 0.100(9) 0.015(6) 0.000(6) 0.009(5)
F039 0.132(9) 0.052(7) 0.275(17) 0.065(8) 0.007(9) 0.040(7)
C03A 0.031(5) 0.040(6) 0.057(5) -0.009(4) 0.007(4) 0.002(4)
C04Z 0.036(6) 0.111(12) 0.076(8) 0.015(8) 0.004(5) -0.010(7)
C51 0.053(8) 0.18(2) 0.119(13) 0.048(13) -0.021(8) -0.016(10)
C05X 0.038(7) 0.167(18) 0.111(11) 0.007(11) -0.007(7) -0.016(9)
C04Q 0.037(6) 0.100(12) 0.119(10) -0.016(9) 0.006(6) -0.021(7)
C04R 0.033(5) 0.065(8) 0.088(8) -0.001(6) 0.015(5) -0.005(5)
C03B 0.041(5) 0.018(4) 0.037(4) 0.005(3) 0.015(3) 0.010(3)
C03C 0.052(6) 0.032(5) 0.089(8) 0.000(5) 0.007(6) 0.021(4)
C03D 0.062(6) 0.009(4) 0.061(6) -0.007(4) -0.001(5) 0.007(4)
C03F 0.033(4) 0.024(4) 0.031(4) -0.003(3) -0.013(3) 0.004(3)
C03G 0.088(7) 0.023(5) 0.017(3) -0.009(3) 0.009(4) -0.012(4)
C03I 0.031(4) 0.026(4) 0.033(4) -0.004(3) -0.007(3) 0.006(3)
C03J 0.055(6) 0.029(4) 0.041(5) -0.009(4) -0.021(4) 0.016(4)
C03L 0.115(9) 0.042(6) 0.043(5) -0.012(5) 0.031(6) 0.016(6)
C03N 0.049(5) 0.036(5) 0.043(5) -0.021(4) -0.022(4) 0.011(4)
C03O 0.063(6) 0.028(4) 0.047(5) -0.016(4) 0.015(4) 0.013(5)
C03P 0.071(7) 0.028(5) 0.054(6) -0.007(4) -0.009(4) -0.004(4)
C03Q 0.078(8) 0.072(9) 0.049(6) 0.009(5) -0.011(5) 0.037(7)
C03R 0.048(6) 0.039(6) 0.066(6) -0.019(5) 0.021(5) 0.015(4)
C03U 0.045(6) 0.018(4) 0.035(4) -0.008(3) 0.002(4) -0.001(4)
C03H 0.054(6) 0.023(5) 0.055(6) -0.006(4) 0.016(5) -0.004(4)
C04O 0.125(13) 0.015(4) 0.049(6) -0.005(4) 0.004(7) -0.005(6)
C04Y 0.097(11) 0.053(8) 0.053(6) -0.002(5) 0.011(7) 0.048(8)
C04S 0.068(8) 0.046(7) 0.063(7) 0.005(5) 0.021(6) 0.025(6)
C01T 0.034(5) 0.036(5) 0.045(5) 0.002(4) 0.016(4) 0.006(4)
C03X 0.053(6) 0.041(6) 0.099(9) -0.005(6) -0.014(6) 0.022(5)
F03Y 0.059(6) 0.076(7) 0.296(17) 0.011(8) 0.063(8) 0.027(5)
C03Z 0.048(6) 0.016(4) 0.041(5) 0.003(3) -0.004(4) -0.007(4)
C042 0.079(7) 0.026(5) 0.030(4) -0.003(3) 0.005(4) -0.003(4)
C043 0.072(7) 0.023(4) 0.087(7) -0.019(6) 0.026(6) -0.004(5)
F048 0.050(5) 0.065(6) 0.279(15) 0.064(8) 0.045(7) 0.011(5)
C049 0.072(6) 0.029(5) 0.050(5) -0.010(5) 0.007(4) 0.020(5)
F04B 0.076(6) 0.081(7) 0.259(14) 0.109(9) -0.044(7) -0.035(5)
C04C 0.107(9) 0.072(8) 0.050(6) 0.005(6) -0.021(6) 0.038(8)
C04D 0.070(7) 0.029(5) 0.052(6) -0.020(4) -0.035(5) 0.023(5)
C04E 0.052(6) 0.029(4) 0.030(4) -0.009(3) -0.014(4) 0.007(4)
C04F 0.050(6) 0.048(5) 0.046(5) -0.003(5) 0.014(4) 0.009(5)
C04G 0.039(5) 0.039(5) 0.028(4) -0.010(3) 0.010(3) -0.007(4)
C04H 0.052(5) 0.030(5) 0.052(6) -0.002(4) 0.001(4) 0.014(4)
C04J 0.043(5) 0.028(5) 0.056(6) -0.015(4) 0.012(4) 0.003(4)
F04M 0.199(12) 0.028(5) 0.226(12) 0.038(6) -0.105(11) -0.045(6)
C04T 0.053(7) 0.033(6) 0.058(6) -0.021(5) -0.001(5) -0.010(5)
C04U 0.091(8) 0.060(8) 0.066(7) -0.015(5) -0.037(6) 0.032(7)
C04V 0.079(7) 0.035(5) 0.064(6) -0.025(5) 0.018(5) -0.008(6)
C04W 0.049(5) 0.022(4) 0.031(3) -0.006(3) -0.004(3) -0.006(4)
C04X 0.059(7) 0.068(8) 0.096(9) -0.015(7) -0.017(6) 0.047(7)
C050 0.062(6) 0.026(5) 0.079(8) 0.007(5) 0.011(6) 0.018(4)
C055 0.084(8) 0.049(7) 0.068(7) -0.018(5) -0.043(5) 0.044(6)
C057 0.083(7) 0.037(5) 0.058(5) -0.018(5) 0.017(5) 0.008(6)
C059 0.048(6) 0.050(7) 0.109(10) -0.003(6) -0.014(6) 0.016(5)
C05D 0.064(7) 0.026(5) 0.082(8) -0.015(5) 0.034(6) -0.005(4)
C05E 0.040(5) 0.011(4) 0.052(5) -0.001(3) 0.013(4) -0.002(4)
C05F 0.097(10) 0.016(5) 0.114(9) 0.009(5) -0.006(7) 0.010(5)
C05G 0.049(6) 0.035(5) 0.075(7) -0.004(5) 0.003(5) 0.017(4)
C05H 0.102(9) 0.063(8) 0.055(7) 0.002(5) -0.029(6) 0.044(7)
C05I 0.062(8) 0.062(8) 0.128(12) -0.008(8) -0.019(7) 0.027(7)
F05L 0.049(6) 0.218(17) 0.269(14) -0.086(12) 0.012(8) -0.014(9)
C05N 0.067(7) 0.036(5) 0.052(6) -0.023(4) -0.040(5) 0.019(5)
C05P 0.116(10) 0.057(9) 0.134(12) 0.031(9) -0.070(9) 0.005(10)
C05S 0.081(10) 0.117(15) 0.117(12) 0.007(10) -0.039(8) 0.031(11)
C05K 0.079(8) 0.055(8) 0.066(7) -0.006(6) -0.021(5) 0.030(7)
C03S 0.072(7) 0.022(4) 0.049(5) -0.006(4) -0.031(4) 0.021(5)
C054 0.102(9) 0.044(7) 0.070(7) 0.016(6) -0.031(6) -0.019(7)
C05J 0.128(11) 0.057(9) 0.093(10) 0.024(8) -0.069(8) -0.026(9)
F05R 0.247(16) 0.043(6) 0.181(11) 0.043(6) 0.090(11) -0.010(7)
C05T 0.047(7) 0.057(8) 0.188(16) 0.003(8) 0.014(8) 0.017(6)
C05U 0.084(8) 0.059(7) 0.046(5) 0.006(5) -0.012(5) 0.028(6)

loop_
_atom_type_symbol
_atom_type_description
_atom_type_scat_dispersion_real
_atom_type_scat_dispersion_imag
_atom_type_scat_source
C C 0.0033 0.0016 'International Tables Vol C Tables 4.2.6.8 and 6.1.1.4'
H H 0.0000 0.0000 'International Tables Vol C Tables 4.2.6.8 and 6.1.1.4'
F F 0.0171 0.0103 'International Tables Vol C Tables 4.2.6.8 and 6.1.1.4'
Lu Lu -0.4720 5.8584 'International Tables Vol C Tables 4.2.6.8 and 6.1.1.4'
O O 0.0106 0.0060 'International Tables Vol C Tables 4.2.6.8 and 6.1.1.4'
P P 0.1023 0.0942 'International Tables Vol C Tables 4.2.6.8 and 6.1.1.4'

loop_
_exptl_crystal_face_index_h
_exptl_crystal_face_index_k
_exptl_crystal_face_index_l
_exptl_crystal_face_perp_dist
30 1 -10 0.2190
-1 -21 8 0.2333
9 4 -32 0.2238
22 14 -11 0.2118
12 9 25 0.1812
18 17 -12 0.1968
-22 -15 -3 0.2938
-19 -16 12 0.2675
-30 0 10 0.2372
-19 17 0 0.2185
20 -16 -1 0.2281
1 2 32 0.1792
-14 -8 29 0.1752

loop_
_geom_angle_atom_site_label_1
_geom_angle_atom_site_label_2
_geom_angle_atom_site_label_3
_geom_angle
_geom_angle_site_symmetry_1
_geom_angle_site_symmetry_3
_geom_angle_publ_flag
O00A Lu01 O00B 116.7(2) . . ?
O00A Lu01 O00C 142.6(2) . . ?
O00A Lu01 O00H 75.8(3) . . ?
O00A Lu01 O00N 79.1(2) . . ?
O00A Lu01 O00R 71.0(3) . . ?
O00B Lu01 O00C 72.33(19) . . ?
O00D Lu01 O00A 73.4(3) 1_554 . ?
O00D Lu01 O00B 75.5(2) 1_554 . ?
O00D Lu01 O00C 140.5(2) 1_554 . ?
O00D Lu01 O00H 81.2(2) 1_554 . ?
O00D Lu01 O00N 146.0(2) 1_554 . ?
O00D Lu01 O00R 113.0(2) 1_554 . ?
O00H Lu01 O00B 148.2(2) . . ?
O00H Lu01 O00C 116.8(2) . . ?
O00N Lu01 O00B 136.2(2) . . ?
O00N Lu01 O00C 72.5(2) . . ?
O00N Lu01 O00H 72.8(2) . . ?
O00N Lu01 O00R 75.4(2) . . ?
O00R Lu01 O00B 72.8(2) . . ?
O00R Lu01 O00C 78.5(2) . . ?
O00R Lu01 O00H 137.4(2) . . ?
O00Z Lu01 O00A 142.1(2) . . ?
O00Z Lu01 O00B 80.5(2) . . ?
O00Z Lu01 O00C 73.0(2) . . ?
O00Z Lu01 O00D 79.6(2) . 1_554 ?
O00Z Lu01 O00H 74.2(2) . . ?
O00Z Lu01 O00N 112.7(2) . . ?
O00Z Lu01 O00R 145.7(2) . . ?
O009 Lu02 O00F 146.5(3) . . ?
O009 Lu02 O00G 111.3(2) . . ?
O009 Lu02 O00J 81.8(2) . . ?
O009 Lu02 O00O 80.6(2) . . ?
O009 Lu02 O00Q 76.9(3) . . ?
O009 Lu02 O00V 143.3(2) . . ?
O009 Lu02 O011 73.5(2) . . ?
O00F Lu02 O00G 75.9(2) . . ?
O00F Lu02 O00J 72.5(2) . . ?
O00F Lu02 O00Q 134.1(2) . . ?
O00F Lu02 O00V 69.3(3) . . ?
O00F Lu02 O011 78.5(3) . . ?
O00G Lu02 O00J 135.9(2) . . ?
O00G Lu02 O00Q 71.6(2) . . ?
O00G Lu02 O00V 78.9(2) . . ?
O00G Lu02 O011 71.8(2) . . ?
O00J Lu02 O00Q 150.7(2) . . ?
O00J Lu02 O00V 116.2(3) . . ?
O00J Lu02 O011 72.5(2) . . ?
O00O Lu02 O00F 113.0(2) . . ?
O00O Lu02 O00G 144.8(2) . . ?
O00O Lu02 O00J 77.1(2) . . ?
O00O Lu02 O00Q 79.7(2) . . ?
O00O Lu02 O00V 73.6(2) . . ?
O00O Lu02 O011 142.2(2) . . ?
O00Q Lu02 O00V 73.3(3) . . ?
O011 Lu02 O00Q 119.2(2) . . ?
O011 Lu02 O00V 140.7(2) . . ?
O00D P003 C01P 110.9(3) . . ?
O00D P003 C029 112.1(4) . . ?
O00D P003 C02H 108.8(4) . . ?
C029 P003 C01P 107.4(4) . . ?
C029 P003 C02H 108.3(4) . . ?
C02H P003 C01P 109.3(4) . . ?
O009 P004 C01W 109.6(4) . . ?
O009 P004 C02Q 110.2(4) . . ?
O009 P004 C02Z 110.9(4) . . ?
C01W P004 C02Q 106.5(4) . . ?
C01W P004 C02Z 110.0(4) . . ?
C02Q P004 C02Z 109.4(4) . . ?
O00Z P005 C01I 112.1(4) . . ?
O00Z P005 C03A 108.6(4) . . ?
O00Z P005 C03U 110.8(3) . . ?
C01I P005 C03A 110.0(4) . . ?
C03U P005 C01I 106.1(4) . . ?
C03U P005 C03A 109.3(4) . . ?
O00O P006 C02P 111.0(4) . . ?
O00O P006 C02X 110.7(3) . . ?
O00O P006 C03S 108.9(4) . . ?
C02X P006 C02P 109.3(4) . . ?
C02X P006 C03S 109.9(4) . . ?
C03S P006 C02P 106.9(4) . . ?
P004 O009 Lu02 153.6(4) . . ?
C04H O00A Lu01 134.6(8) . . ?
C020 O00B Lu01 132.1(5) . . ?
C01A O00C Lu01 131.9(6) . . ?
P003 O00D Lu01 158.5(4) . 1_556 ?
C03Z O00F Lu02 134.7(6) . . ?
C01K O00G Lu02 134.3(7) . . ?
C05G O00H Lu01 128.8(7) . . ?
C022 O00J Lu02 132.0(6) . . ?
C04G O00N Lu01 133.1(6) . . ?
P006 O00O Lu02 155.5(4) . . ?
C01Z O00Q Lu02 135.8(8) . . ?
C019 O00R Lu01 135.9(6) . . ?
C03D O00V Lu02 132.5(7) . . ?
C01I C00X H00X 118.2 . . ?
C01I C00X C02C 123.6(8) . . ?
C02C C00X H00X 118.2 . . ?
P005 O00Z Lu01 151.8(4) . . ?
C04W O011 Lu02 134.8(6) . . ?
C029 C018 H018 119.7 . . ?
C02Y C018 H018 119.7 . . ?
C02Y C018 C029 120.5(8) . . ?
O00R C019 C01X 127.2(8) . . ?
O00R C019 C01Y 115.1(8) . . ?
C01X C019 C01Y 117.7(8) . . ?
O00C C01A C034 111.9(8) . . ?
O00C C01A C03G 127.5(9) . . ?
C03G C01A C034 120.4(8) . . ?
C02B C01G C01J 120.7(8) . . ?
C02B C01G C05E 121.2(8) . . ?
C05E C01G C01J 118.0(9) . . ?
C00X C01I P005 120.7(7) . . ?
C00X C01I C02L 118.9(8) . . ?
C02L C01I P005 119.7(7) . . ?
C01U C01J C01G 118.5(8) . . ?
C01U C01J C031 122.4(8) . . ?
C031 C01J C01G 119.0(9) . . ?
O00G C01K C03L 113.1(11) . . ?
O00G C01K C042 129.7(8) . . ?
C042 C01K C03L 117.0(9) . . ?
C01U C01L H01L 119.6 . . ?
C01U C01L C02Q 120.8(9) . . ?
C02Q C01L H01L 119.6 . . ?
C02A C01P P003 118.5(4) . . ?
C02A C01P C02M 120.0 . . ?
C02M C01P P003 121.3(4) . . ?
C01P C02A H02A 120.0 . . ?
C03E C02A C01P 120.0 . . ?
C03E C02A H02A 120.0 . . ?
C02A C03E H03E 120.0 . . ?
C038 C03E C02A 120.0 . . ?
C038 C03E H03E 120.0 . . ?
C03E C038 H038 120.0 . . ?
C03E C038 C053 120.0 . . ?
C053 C038 H038 120.0 . . ?
C038 C053 H053 120.0 . . ?
C02M C053 C038 120.0 . . ?
C02M C053 H053 120.0 . . ?
C01P C02M H02M 120.0 . . ?
C053 C02M C01P 120.0 . . ?
C053 C02M H02M 120.0 . . ?
C01J C01U H01U 119.2 . . ?
C01L C01U C01J 121.6(8) . . ?
C01L C01U H01U 119.2 . . ?
C03M C01W P004 121.5(4) . . ?
C03M C01W C046 120.0 . . ?
C046 C01W P004 118.1(4) . . ?
C01W C03M H03M 120.0 . . ?
C040 C03M C01W 120.0 . . ?
C040 C03M H03M 120.0 . . ?
C03M C040 H040 120.0 . . ?
C041 C040 C03M 120.0 . . ?
C041 C040 H040 120.0 . . ?
C040 C041 H041 120.0 . . ?
C040 C041 C036 120.0 . . ?
C036 C041 H041 120.0 . . ?
C041 C036 H036 120.0 . . ?
C046 C036 C041 120.0 . . ?
C046 C036 H036 120.0 . . ?
C01W C046 H046 120.0 . . ?
C036 C046 C01W 120.0 . . ?
C036 C046 H046 120.0 . . ?
C019 C01X H01X 119.6 . . ?
C020 C01X C019 120.8(8) . . ?
C020 C01X H01X 119.6 . . ?
F00I C01Y C019 107.7(9) . . ?
F00L C01Y F00I 108.1(9) . . ?
F00L C01Y F00W 110.5(9) . . ?
F00L C01Y C019 115.5(9) . . ?
F00W C01Y F00I 104.9(9) . . ?
F00W C01Y C019 109.5(8) . . ?
O00Q C01Z C02O 116.1(10) . . ?
O00Q C01Z C050 128.3(12) . . ?
C050 C01Z C02O 115.5(11) . . ?
O00B C020 C01X 127.1(8) . . ?
O00B C020 C02J 114.2(7) . . ?
C01X C020 C02J 118.6(8) . . ?
O00J C022 C02D 129.5(10) . . ?
O00J C022 C02I 111.8(8) . . ?
C02D C022 C02I 118.6(9) . . ?
C02P C026 H026 118.1 . . ?
C02P C026 C02R 123.8(8) . . ?
C02R C026 H026 118.1 . . ?
C018 C029 P003 120.7(6) . . ?
C02K C029 P003 119.0(7) . . ?
C02K C029 C018 120.0(9) . . ?
C01G C02B C02F 119.4(8) . . ?
C01G C02B C02N 120.2(8) . . ?
C02N C02B C02F 120.4(8) . . ?
C02N C02C C00X 115.8(8) . . ?
C031 C02C C00X 121.8(8) . . ?
C031 C02C C02N 122.4(8) . . ?
C022 C02D H02D 119.5 . . ?
C03Z C02D C022 121.0(10) . . ?
C03Z C02D H02D 119.5 . . ?
C02U C02F C02B 120.8(9) . . ?
C02U C02F C05D 121.3(9) . . ?
C05D C02F C02B 117.8(9) . . ?
C04A C02H P003 122.9(5) . . ?
C04A C02H C044 120.0 . . ?
C044 C02H P003 117.0(5) . . ?
C02H C04A H04A 120.0 . . ?
C02H C04A C052 120.0 . . ?
C052 C04A H04A 120.0 . . ?
C04A C052 H052 120.0 . . ?
C04K C052 C04A 120.0 . . ?
C04K C052 H052 120.0 . . ?
C052 C04K H04K 120.0 . . ?
C051 C04K C052 120.0 . . ?
C051 C04K H04K 120.0 . . ?
C04K C051 H051 120.0 . . ?
C04K C051 C044 120.0 . . ?
C044 C051 H051 120.0 . . ?
C02H C044 H044 120.0 . . ?
C051 C044 C02H 120.0 . . ?
C051 C044 H044 120.0 . . ?
F015 C02I C022 113.0(8) . . ?
F015 C02I F023 108.6(11) . . ?
F015 C02I F02E 107.4(11) . . ?
F023 C02I C022 110.6(9) . . ?
F02E C02I C022 112.0(9) . . ?
F02E C02I F023 104.8(11) . . ?
F00E C02J F01Q 103.9(8) . . ?
F00E C02J C020 111.5(8) . . ?
F01C C02J F00E 105.5(9) . . ?
F01C C02J F01Q 108.0(9) . . ?
F01C C02J C020 113.0(8) . . ?
F01Q C02J C020 114.2(8) . . ?
C029 C02K H02K 119.8 . . ?
C029 C02K C03F 120.4(9) . . ?
C03F C02K H02K 119.8 . . ?
C01I C02L H02L 120.2 . . ?
C033 C02L C01I 119.6(8) . . ?
C033 C02L H02L 120.2 . . ?
C02B C02N C02C 118.3(8) . . ?
C02B C02N C033 122.0(8) . . ?
C033 C02N C02C 119.7(8) . . ?
F024 C02O C01Z 114.3(13) . . ?
F024 C02O F030 101.8(12) . . ?
F024 C02O F048 111.6(14) . . ?
F030 C02O C01Z 107.3(13) . . ?
F048 C02O C01Z 113.9(11) . . ?
F048 C02O F030 106.7(16) . . ?
C026 C02P P006 121.0(7) . . ?
C026 C02P C05N 120.5(9) . . ?
C05N C02P P006 118.4(7) . . ?
C01L C02Q P004 119.1(7) . . ?
C05E C02Q P004 122.1(7) . . ?
C05E C02Q C01L 118.8(8) . . ?
C026 C02R C03J 116.3(8) . . ?
C03I C02R C026 123.2(8) . . ?
C03I C02R C03J 120.5(9) . . ?
C03Q C02S C03I 123.4(11) . . ?
C03Q C02S C03X 121.5(11) . . ?
C03X C02S C03I 115.0(11) . . ?
C02F C02U H02U 119.2 . . ?
C04F C02U C02F 121.5(11) . . ?
C04F C02U H02U 119.2 . . ?
C03B C02W H02W 118.9 . . ?
C03B C02W C043 122.2(11) . . ?
C043 C02W H02W 118.9 . . ?
C04L C02X P006 122.5(4) . . ?
C04L C02X C03W 120.0 . . ?
C03W C02X P006 117.5(4) . . ?
C02X C04L H04L 120.0 . . ?
C02X C04L C05B 120.0 . . ?
C05B C04L H04L 120.0 . . ?
C04L C05B H05B 120.0 . . ?
C05Q C05B C04L 120.0 . . ?
C05Q C05B H05B 120.0 . . ?
C05B C05Q H05Q 120.0 . . ?
C05B C05Q C03V 120.0 . . ?
C03V C05Q H05Q 120.0 . . ?
C05Q C03V H03V 120.0 . . ?
C05Q C03V C03W 120.0 . . ?
C03W C03V H03V 120.0 . . ?
C02X C03W H03W 120.0 . . ?
C03V C03W C02X 120.0 . . ?
C03V C03W H03W 120.0 . . ?
C018 C02Y H02Y 118.9 . . ?
C018 C02Y C032 122.2(9) . . ?
C032 C02Y H02Y 118.9 . . ?
C056 C02Z P004 118.0(5) . . ?
C056 C02Z C05M 120.0 . . ?
C05M C02Z P004 122.0(5) . . ?
C02Z C056 H056 120.0 . . ?
C02Z C056 C05Z 120.0 . . ?
C05Z C056 H056 120.0 . . ?
C056 C05Z H05Z 120.0 . . ?
C056 C05Z C066 120.0 . . ?
C066 C05Z H05Z 120.0 . . ?
C05Z C066 H066 120.0 . . ?
C98 C066 C05Z 120.0 . . ?
C98 C066 H066 120.0 . . ?
C066 C98 H98 120.0 . . ?
C066 C98 C05M 120.0 . . ?
C05M C98 H98 120.0 . . ?
C02Z C05M H05M 120.0 . . ?
C98 C05M C02Z 120.0 . . ?
C98 C05M H05M 120.0 . . ?
C01J C031 C03B 120.2(9) . . ?
C02C C031 C01J 119.4(8) . . ?
C02C C031 C03B 120.2(8) . . ?
C02Y C032 C03F 118.1(8) . . ?
C03I C032 C02Y 122.7(8) . . ?
C03I C032 C03F 119.2(7) . . ?
C02L C033 C02N 122.3(8) . . ?
C02L C033 H033 118.9 . . ?
C02N C033 H033 118.9 . . ?
F00Y C034 C01A 114.6(10) . . ?
F00Y C034 F02G 112.4(12) . . ?
F00Y C034 F02T 107.8(13) . . ?
F02G C034 C01A 113.3(10) . . ?
F02G C034 F02T 96.7(12) . . ?
F02T C034 C01A 110.5(10) . . ?
F028 C037 C04H 109.8(11) . . ?
F035 C037 F028 105.6(12) . . ?
F035 C037 C04H 114.7(12) . . ?
F04M C037 F028 94.6(14) . . ?
F04M C037 F035 117.7(15) . . ?
F04M C037 C04H 112.0(11) . . ?
C04Z C03A P005 117.1(5) . . ?
C04Z C03A C04R 120.0 . . ?
C04R C03A P005 122.7(5) . . ?
C03A C04Z H04Z 120.0 . . ?
C03A C04Z C51 120.0 . . ?
C51 C04Z H04Z 120.0 . . ?
C04Z C51 H51 120.0 . . ?
C05X C51 C04Z 120.0 . . ?
C05X C51 H51 120.0 . . ?
C51 C05X H05X 120.0 . . ?
C04Q C05X C51 120.0 . . ?
C04Q C05X H05X 120.0 . . ?
C05X C04Q H04Q 120.0 . . ?
C05X C04Q C04R 120.0 . . ?
C04R C04Q H04Q 120.0 . . ?
C03A C04R H04R 120.0 . . ?
C04Q C04R C03A 120.0 . . ?
C04Q C04R H04R 120.0 . . ?
C02W C03B C031 121.2(9) . . ?
C02W C03B C04J 117.6(9) . . ?
C04J C03B C031 121.2(9) . . ?
C04H C03C H03C 118.4 . . ?
C04H C03C C05G 123.2(11) . . ?
C05G C03C H03C 118.4 . . ?
O00V C03D C050 130.2(10) . . ?
O00V C03D C05F 111.5(11) . . ?
C050 C03D C05F 118.2(11) . . ?
C02K C03F C032 118.5(8) . . ?
C04E C03F C02K 119.6(8) . . ?
C04E C03F C032 121.7(8) . . ?
C01A C03G H03G 120.3 . . ?
C04G C03G C01A 119.3(8) . . ?
C04G C03G H03G 120.3 . . ?
C02R C03I C02S 117.4(8) . . ?
C032 C03I C02R 120.4(8) . . ?
C032 C03I C02S 122.2(7) . . ?
C04D C03J C02R 118.1(9) . . ?
C04E C03J C02R 119.1(8) . . ?
C04E C03J C04D 122.8(9) . . ?
F01R C03L C01K 113.9(12) . . ?
F01R C03L F01V 106.3(11) . . ?
F01S C03L C01K 109.6(10) . . ?
F01S C03L F01R 108.7(15) . . ?
F01S C03L F01V 106.5(13) . . ?
F01V C03L C01K 111.6(12) . . ?
C059 C03N C04E 125.6(12) . . ?
C059 C03N C05U 115.7(11) . . ?
C05U C03N C04E 118.3(11) . . ?
C03R C03O H03O 119.7 . . ?
C03R C03O C043 120.7(10) . . ?
C043 C03O H03O 119.7 . . ?
F012 C03P F017 104.5(12) . . ?
F012 C03P C04W 114.4(9) . . ?
F017 C03P C04W 111.6(10) . . ?
F04B C03P F012 105.6(11) . . ?
F04B C03P F017 109.2(12) . . ?
F04B C03P C04W 111.1(11) . . ?
C02S C03Q H03Q 118.8 . . ?
C02S C03Q C05H 122.3(14) . . ?
C05H C03Q H03Q 118.8 . . ?
C03O C03R H03R 119.8 . . ?
C03O C03R C04J 120.3(10) . . ?
C04J C03R H03R 119.8 . . ?
C03H C03U P005 123.0(4) . . ?
C03H C03U C01T 120.0 . . ?
C01T C03U P005 116.6(4) . . ?
C03U C03H H03H 120.0 . . ?
C04O C03H C03U 120.0 . . ?
C04O C03H H03H 120.0 . . ?
C03H C04O H04O 120.0 . . ?
C03H C04O C04Y 120.0 . . ?
C04Y C04O H04O 120.0 . . ?
C04O C04Y H04Y 120.0 . . ?
C04S C04Y C04O 120.0 . . ?
C04S C04Y H04Y 120.0 . . ?
C04Y C04S H04S 120.0 . . ?
C04Y C04S C01T 120.0 . . ?
C01T C04S H04S 120.0 . . ?
C03U C01T H01T 120.0 . . ?
C04S C01T C03U 120.0 . . ?
C04S C01T H01T 120.0 . . ?
C02S C03X H03X 122.3 . . ?
C02S C03X C04X 115.5(14) . . ?
C04X C03X H03X 122.3 . . ?
O00F C03Z C02D 127.2(9) . . ?
O00F C03Z C04T 110.7(9) . . ?
C02D C03Z C04T 122.1(10) . . ?
C01K C042 H042 121.5 . . ?
C04W C042 C01K 117.0(8) . . ?
C04W C042 H042 121.5 . . ?
C02W C043 H043 120.8 . . ?
C03O C043 C02W 118.5(11) . . ?
C03O C043 H043 120.8 . . ?
C04F C049 H049 120.7 . . ?
C04V C049 H049 120.7 . . ?
C04V C049 C04F 118.6(10) . . ?
C04U C04C H04C 119.1 . . ?
C04U C04C C05U 121.9(16) . . ?
C05U C04C H04C 119.1 . . ?
C03J C04D H04D 119.2 . . ?
C05N C04D C03J 121.6(9) . . ?
C05N C04D H04D 119.2 . . ?
C03F C04E C03J 118.9(9) . . ?
C03F C04E C03N 120.1(8) . . ?
C03J C04E C03N 120.5(8) . . ?
C02U C04F C049 118.2(10) . . ?
C02U C04F H04F 120.9 . . ?
C049 C04F H04F 120.9 . . ?
O00N C04G C03G 129.8(9) . . ?
O00N C04G C057 115.0(10) . . ?
C03G C04G C057 114.9(9) . . ?
O00A C04H C037 114.0(11) . . ?
O00A C04H C03C 128.2(11) . . ?
C03C C04H C037 117.8(10) . . ?
C03B C04J C03R 120.6(10) . . ?
C03B C04J H04J 119.7 . . ?
C03R C04J H04J 119.7 . . ?
F00T C04T F01F 104.4(9) . . ?
F00T C04T C03Z 112.7(9) . . ?
F014 C04T F00T 108.3(10) . . ?
F014 C04T F01F 110.4(10) . . ?
F014 C04T C03Z 111.9(9) . . ?
F01F C04T C03Z 108.9(9) . . ?
C04C C04U H04U 121.1 . . ?
C04C C04U C05I 117.9(14) . . ?
C05I C04U H04U 121.1 . . ?
C049 C04V H04V 118.6 . . ?
C049 C04V C05D 122.9(12) . . ?
C05D C04V H04V 118.6 . . ?
O011 C04W C03P 115.4(9) . . ?
O011 C04W C042 128.1(9) . . ?
C042 C04W C03P 116.5(8) . . ?
C03X C04X H04X 119.0 . . ?
C055 C04X C03X 121.9(14) . . ?
C055 C04X H04X 119.0 . . ?
C01Z C050 H050 120.3 . . ?
C03D C050 C01Z 119.5(11) . . ?
C03D C050 H050 120.3 . . ?
C04X C055 H055 120.0 . . ?
C04X C055 C05H 120.1(11) . . ?
C05H C055 H055 120.0 . . ?
F016 C057 F01N 105.7(11) . . ?
F016 C057 F027 105.3(12) . . ?
F016 C057 C04G 116.5(11) . . ?
F01N C057 F027 112.4(13) . . ?
F01N C057 C04G 109.7(10) . . ?
F027 C057 C04G 107.2(10) . . ?
C03N C059 H059 119.7 . . ?
C05I C059 C03N 120.6(16) . . ?
C05I C059 H059 119.7 . . ?
C02F C05D H05D 121.4 . . ?
C04V C05D C02F 117.3(11) . . ?
C04V C05D H05D 121.4 . . ?
C01G C05E H05E 119.0 . . ?
C02Q C05E C01G 121.9(8) . . ?
C02Q C05E H05E 119.0 . . ?
F021 C05F F039 100.5(15) . . ?
F021 C05F C03D 111.4(12) . . ?
F021 C05F F05R 115.7(17) . . ?
F039 C05F C03D 116.5(14) . . ?
F039 C05F F05R 100.2(14) . . ?
F05R C05F C03D 111.8(11) . . ?
O00H C05G C03C 129.0(12) . . ?
O00H C05G C05T 110.3(11) . . ?
C03C C05G C05T 120.6(11) . . ?
C03Q C05H H05H 120.7 . . ?
C055 C05H C03Q 118.6(15) . . ?
C055 C05H H05H 120.7 . . ?
C04U C05I C059 123.5(17) . . ?
C04U C05I H05I 118.2 . . ?
C059 C05I H05I 118.2 . . ?
C02P C05N H05N 120.3 . . ?
C04D C05N C02P 119.5(9) . . ?
C04D C05N H05N 120.3 . . ?
C05S C05P H05P 120.0 . . ?
C05S C05P C05J 120.0 . . ?
C05J C05P H05P 120.0 . . ?
C05P C05S H05S 120.0 . . ?
C05P C05S C05K 120.0 . . ?
C05K C05S H05S 120.0 . . ?
C05S C05K H05K 120.0 . . ?
C05S C05K C03S 120.0 . . ?
C03S C05K H05K 120.0 . . ?
C05K C03S P006 117.7(5) . . ?
C054 C03S P006 122.1(5) . . ?
C054 C03S C05K 120.0 . . ?
C03S C054 H054 120.0 . . ?
C03S C054 C05J 120.0 . . ?
C05J C054 H054 120.0 . . ?
C05P C05J H05J 120.0 . . ?
C054 C05J C05P 120.0 . . ?
C054 C05J H05J 120.0 . . ?
F013 C05T F03Y 112.4(15) . . ?
F013 C05T C05G 115.7(14) . . ?
F013 C05T F05L 89.4(16) . . ?
F03Y C05T C05G 113.8(13) . . ?
F05L C05T F03Y 107.1(16) . . ?
F05L C05T C05G 115.9(15) . . ?
C03N C05U H05U 119.9 . . ?
C04C C05U C03N 120.2(14) . . ?
C04C C05U H05U 119.9 . . ?

loop_
_geom_bond_atom_site_label_1
_geom_bond_atom_site_label_2
_geom_bond_distance
_geom_bond_site_symmetry_2
_geom_bond_publ_flag
Lu01 O00A 2.280(7) . ?
Lu01 O00B 2.348(6) . ?
Lu01 O00C 2.358(6) . ?
Lu01 O00D 2.247(5) 1_554 ?
Lu01 O00H 2.339(6) . ?
Lu01 O00N 2.282(6) . ?
Lu01 O00R 2.296(6) . ?
Lu01 O00Z 2.224(6) . ?
Lu02 O009 2.176(6) . ?
Lu02 O00F 2.300(7) . ?
Lu02 O00G 2.310(6) . ?
Lu02 O00J 2.325(6) . ?
Lu02 O00O 2.218(5) . ?
Lu02 O00Q 2.346(6) . ?
Lu02 O00V 2.349(7) . ?
Lu02 O011 2.338(6) . ?
P003 O00D 1.462(6) . ?
P003 C01P 1.798(6) . ?
P003 C029 1.792(10) . ?
P003 C02H 1.796(6) . ?
P004 O009 1.506(7) . ?
P004 C01W 1.774(5) . ?
P004 C02Q 1.776(9) . ?
P004 C02Z 1.791(6) . ?
P005 O00Z 1.486(6) . ?
P005 C01I 1.795(9) . ?
P005 C03A 1.801(6) . ?
P005 C03U 1.794(5) . ?
P006 O00O 1.498(6) . ?
P006 C02P 1.801(10) . ?
P006 C02X 1.786(6) . ?
P006 C03S 1.787(6) . ?
O00A C04H 1.235(13) . ?
O00B C020 1.250(11) . ?
O00C C01A 1.260(10) . ?
F00E C02J 1.326(11) . ?
O00F C03Z 1.262(13) . ?
O00G C01K 1.185(12) . ?
O00H C05G 1.310(13) . ?
F00I C01Y 1.359(13) . ?
O00J C022 1.233(11) . ?
F00L C01Y 1.250(13) . ?
O00N C04G 1.231(11) . ?
O00Q C01Z 1.199(13) . ?
O00R C019 1.210(11) . ?
F00T C04T 1.369(14) . ?
O00V C03D 1.240(14) . ?
F00W C01Y 1.346(12) . ?
C00X H00X 0.9500 . ?
C00X C01I 1.372(13) . ?
C00X C02C 1.435(12) . ?
F00Y C034 1.215(15) . ?
O011 C04W 1.231(10) . ?
F012 C03P 1.314(13) . ?
F013 C05T 1.256(17) . ?
F014 C04T 1.315(14) . ?
F015 C02I 1.285(13) . ?
F016 C057 1.264(15) . ?
F017 C03P 1.348(16) . ?
C018 H018 0.9500 . ?
C018 C029 1.417(13) . ?
C018 C02Y 1.351(14) . ?
C019 C01X 1.405(12) . ?
C019 C01Y 1.538(13) . ?
C01A C034 1.568(15) . ?
C01A C03G 1.414(13) . ?
F01C C02J 1.311(11) . ?
F01F C04T 1.383(14) . ?
C01G C01J 1.451(12) . ?
C01G C02B 1.409(13) . ?
C01G C05E 1.411(13) . ?
C01I C02L 1.429(12) . ?
C01J C01U 1.402(14) . ?
C01J C031 1.412(13) . ?
C01K C03L 1.542(14) . ?
C01K C042 1.424(16) . ?
C01L H01L 0.9500 . ?
C01L C01U 1.354(14) . ?
C01L C02Q 1.430(12) . ?
F01N C057 1.324(17) . ?
C01P C02A 1.3900 . ?
C01P C02M 1.3900 . ?
C02A H02A 0.9500 . ?
C02A C03E 1.3900 . ?
C03E H03E 0.9500 . ?
C03E C038 1.3900 . ?
C038 H038 0.9500 . ?
C038 C053 1.3900 . ?
C053 H053 0.9500 . ?
C053 C02M 1.3900 . ?
C02M H02M 0.9500 . ?
F01Q C02J 1.342(11) . ?
F01R C03L 1.27(2) . ?
F01S C03L 1.262(16) . ?
C01U H01U 0.9500 . ?
F01V C03L 1.360(16) . ?
C01W C03M 1.3900 . ?
C01W C046 1.3900 . ?
C03M H03M 0.9500 . ?
C03M C040 1.3900 . ?
C040 H040 0.9500 . ?
C040 C041 1.3900 . ?
C041 H041 0.9500 . ?
C041 C036 1.3900 . ?
C036 H036 0.9500 . ?
C036 C046 1.3900 . ?
C046 H046 0.9500 . ?
C01X H01X 0.9500 . ?
C01X C020 1.390(12) . ?
C01Z C02O 1.543(18) . ?
C01Z C050 1.402(16) . ?
C020 C02J 1.507(12) . ?
F021 C05F 1.273(16) . ?
C022 C02D 1.360(13) . ?
C022 C02I 1.587(14) . ?
F023 C02I 1.303(12) . ?
F024 C02O 1.286(18) . ?
C026 H026 0.9500 . ?
C026 C02P 1.338(12) . ?
C026 C02R 1.413(13) . ?
F027 C057 1.360(16) . ?
F028 C037 1.331(15) . ?
C029 C02K 1.380(11) . ?
C02B C02F 1.533(12) . ?
C02B C02N 1.422(13) . ?
C02C C02N 1.428(11) . ?
C02C C031 1.406(13) . ?
C02D H02D 0.9500 . ?
C02D C03Z 1.337(15) . ?
F02E C02I 1.292(13) . ?
C02F C02U 1.374(15) . ?
C02F C05D 1.411(15) . ?
F02G C034 1.291(14) . ?
C02H C04A 1.3900 . ?
C02H C044 1.3900 . ?
C04A H04A 0.9500 . ?
C04A C052 1.3900 . ?
C052 H052 0.9500 . ?
C052 C04K 1.3900 . ?
C04K H04K 0.9500 . ?
C04K C051 1.3900 . ?
C051 H051 0.9500 . ?
C051 C044 1.3900 . ?
C044 H044 0.9500 . ?
C02K H02K 0.9500 . ?
C02K C03F 1.438(12) . ?
C02L H02L 0.9500 . ?
C02L C033 1.352(14) . ?
C02N C033 1.426(13) . ?
C02O F030 1.319(19) . ?
C02O F048 1.296(16) . ?
C02P C05N 1.404(14) . ?
C02Q C05E 1.368(13) . ?
C02R C03I 1.396(12) . ?
C02R C03J 1.461(13) . ?
C02S C03I 1.506(12) . ?
C02S C03Q 1.305(18) . ?
C02S C03X 1.413(19) . ?
F02T C034 1.299(16) . ?
C02U H02U 0.9500 . ?
C02U C04F 1.341(15) . ?
C02W H02W 0.9500 . ?
C02W C03B 1.334(15) . ?
C02W C043 1.419(15) . ?
C02X C04L 1.3900 . ?
C02X C03W 1.3900 . ?
C04L H04L 0.9500 . ?
C04L C05B 1.3900 . ?
C05B H05B 0.9500 . ?
C05B C05Q 1.3900 . ?
C05Q H05Q 0.9500 . ?
C05Q C03V 1.3900 . ?
C03V H03V 0.9500 . ?
C03V C03W 1.3900 . ?
C03W H03W 0.9500 . ?
C02Y H02Y 0.9500 . ?
C02Y C032 1.418(11) . ?
C02Z C056 1.3900 . ?
C02Z C05M 1.3900 . ?
C056 H056 0.9500 . ?
C056 C05Z 1.3900 . ?
C05Z H05Z 0.9500 . ?
C05Z C066 1.3900 . ?
C066 H066 0.9500 . ?
C066 C98 1.3900 . ?
C98 H98 0.9500 . ?
C98 C05M 1.3900 . ?
C05M H05M 0.9500 . ?
C031 C03B 1.478(12) . ?
C032 C03F 1.440(12) . ?
C032 C03I 1.384(13) . ?
C033 H033 0.9500 . ?
F035 C037 1.297(14) . ?
C037 C04H 1.569(17) . ?
C037 F04M 1.294(15) . ?
F039 C05F 1.281(16) . ?
C03A C04Z 1.3900 . ?
C03A C04R 1.3900 . ?
C04Z H04Z 0.9500 . ?
C04Z C51 1.3900 . ?
C51 H51 0.9500 . ?
C51 C05X 1.3900 . ?
C05X H05X 0.9500 . ?
C05X C04Q 1.3900 . ?
C04Q H04Q 0.9500 . ?
C04Q C04R 1.3900 . ?
C04R H04R 0.9500 . ?
C03B C04J 1.352(14) . ?
C03C H03C 0.9500 . ?
C03C C04H 1.344(18) . ?
C03C C05G 1.359(18) . ?
C03D C050 1.394(18) . ?
C03D C05F 1.522(15) . ?
C03F C04E 1.401(11) . ?
C03G H03G 0.9500 . ?
C03G C04G 1.340(15) . ?
C03J C04D 1.426(13) . ?
C03J C04E 1.405(13) . ?
C03N C04E 1.479(14) . ?
C03N C059 1.362(18) . ?
C03N C05U 1.419(19) . ?
C03O H03O 0.9500 . ?
C03O C03R 1.312(16) . ?
C03O C043 1.345(16) . ?
C03P F04B 1.300(15) . ?
C03P C04W 1.506(15) . ?
C03Q H03Q 0.9500 . ?
C03Q C05H 1.397(17) . ?
C03R H03R 0.9500 . ?
C03R C04J 1.419(13) . ?
C03U C03H 1.3900 . ?
C03U C01T 1.3900 . ?
C03H H03H 0.9500 . ?
C03H C04O 1.3900 . ?
C04O H04O 0.9500 . ?
C04O C04Y 1.3900 . ?
C04Y H04Y 0.9500 . ?
C04Y C04S 1.3900 . ?
C04S H04S 0.9500 . ?
C04S C01T 1.3900 . ?
C01T H01T 0.9500 . ?
C03X H03X 0.9500 . ?
C03X C04X 1.446(17) . ?
F03Y C05T 1.316(15) . ?
C03Z C04T 1.535(13) . ?
C042 H042 0.9500 . ?
C042 C04W 1.400(13) . ?
C043 H043 0.9500 . ?
C049 H049 0.9500 . ?
C049 C04F 1.472(18) . ?
C049 C04V 1.354(17) . ?
C04C H04C 0.9500 . ?
C04C C04U 1.32(2) . ?
C04C C05U 1.377(18) . ?
C04D H04D 0.9500 . ?
C04D C05N 1.374(14) . ?
C04F H04F 0.9500 . ?
C04G C057 1.548(14) . ?
C04J H04J 0.9500 . ?
C04U H04U 0.9500 . ?
C04U C05I 1.33(2) . ?
C04V H04V 0.9500 . ?
C04V C05D 1.375(15) . ?
C04X H04X 0.9500 . ?
C04X C055 1.33(2) . ?
C050 H050 0.9500 . ?
C055 H055 0.9500 . ?
C055 C05H 1.39(2) . ?
C059 H059 0.9500 . ?
C059 C05I 1.36(2) . ?
C05D H05D 0.9500 . ?
C05E H05E 0.9500 . ?
C05F F05R 1.284(16) . ?
C05G C05T 1.503(17) . ?
C05H H05H 0.9500 . ?
C05I H05I 0.9500 . ?
F05L C05T 1.307(18) . ?
C05N H05N 0.9500 . ?
C05P H05P 0.9500 . ?
C05P C05S 1.3900 . ?
C05P C05J 1.3900 . ?
C05S H05S 0.9500 . ?
C05S C05K 1.3900 . ?
C05K H05K 0.9500 . ?
C05K C03S 1.3900 . ?
C03S C054 1.3900 . ?
C054 H054 0.9500 . ?
C054 C05J 1.3900 . ?
C05J H05J 0.9500 . ?
C05U H05U 0.9500 . ?

loop_
_geom_torsion_atom_site_label_1
_geom_torsion_atom_site_label_2
_geom_torsion_atom_site_label_3
_geom_torsion_atom_site_label_4
_geom_torsion
_geom_torsion_site_symmetry_1
_geom_torsion_site_symmetry_2
_geom_torsion_site_symmetry_3
_geom_torsion_site_symmetry_4
_geom_torsion_publ_flag
Lu01 O00A C04H C037 -175.3(8) . . . . ?
Lu01 O00A C04H C03C 6.7(19) . . . . ?
Lu01 O00B C020 C01X -20.2(13) . . . . ?
Lu01 O00B C020 C02J 164.0(6) . . . . ?
Lu01 O00C C01A C034 -173.2(6) . . . . ?
Lu01 O00C C01A C03G 10.9(15) . . . . ?
Lu01 O00H C05G C03C 3.0(19) . . . . ?
Lu01 O00H C05G C05T -178.9(9) . . . . ?
Lu01 O00N C04G C03G -28.0(16) . . . . ?
Lu01 O00N C04G C057 158.1(8) . . . . ?
Lu01 O00R C019 C01X 11.0(14) . . . . ?
Lu01 O00R C019 C01Y -168.7(6) . . . . ?
Lu02 O00F C03Z C02D -7.1(16) . . . . ?
Lu02 O00F C03Z C04T 171.9(7) . . . . ?
Lu02 O00G C01K C03L -163.3(8) . . . . ?
Lu02 O00G C01K C042 23.0(17) . . . . ?
Lu02 O00J C022 C02D 16.2(15) . . . . ?
Lu02 O00J C022 C02I -164.3(6) . . . . ?
Lu02 O00Q C01Z C02O 175.7(9) . . . . ?
Lu02 O00Q C01Z C050 -5(2) . . . . ?
Lu02 O00V C03D C050 -7.4(18) . . . . ?
Lu02 O00V C03D C05F 176.3(8) . . . . ?
Lu02 O011 C04W C03P 174.7(7) . . . . ?
Lu02 O011 C04W C042 -6.1(17) . . . . ?
P003 C01P C02A C03E 175.9(5) . . . . ?
P003 C01P C02M C053 -175.8(5) . . . . ?
P003 C029 C02K C03F -177.9(7) . . . . ?
P003 C02H C04A C052 176.7(6) . . . . ?
P003 C02H C044 C051 -176.9(6) . . . . ?
P004 C01W C03M C040 172.9(5) . . . . ?
P004 C01W C046 C036 -173.1(5) . . . . ?
P004 C02Q C05E C01G -171.2(8) . . . . ?
P004 C02Z C056 C05Z 179.9(7) . . . . ?
P004 C02Z C05M C98 -179.9(7) . . . . ?
P005 C01I C02L C033 -169.9(8) . . . . ?
P005 C03A C04Z C51 174.8(7) . . . . ?
P005 C03A C04R C04Q -174.5(7) . . . . ?
P005 C03U C03H C04O -172.0(5) . . . . ?
P005 C03U C01T C04S 172.5(5) . . . . ?
P006 C02P C05N C04D 179.6(11) . . . . ?
P006 C02X C04L C05B 178.6(5) . . . . ?
P006 C02X C03W C03V -178.7(5) . . . . ?
P006 C03S C054 C05J -175.5(7) . . . . ?
O009 P004 C01W C03M 153.4(4) . . . . ?
O009 P004 C01W C046 -33.6(5) . . . . ?
O009 P004 C02Q C01L -53.0(9) . . . . ?
O009 P004 C02Q C05E 124.2(8) . . . . ?
O009 P004 C02Z C056 -24.8(6) . . . . ?
O009 P004 C02Z C05M 155.1(5) . . . . ?
O00B C020 C02J F00E -46.1(11) . . . . ?
O00B C020 C02J F01C 72.5(11) . . . . ?
O00B C020 C02J F01Q -163.5(8) . . . . ?
O00C C01A C034 F00Y -77.5(15) . . . . ?
O00C C01A C034 F02G 151.7(11) . . . . ?
O00C C01A C034 F02T 44.4(14) . . . . ?
O00C C01A C03G C04G 1.6(16) . . . . ?
O00D P003 C01P C02A -31.0(6) . . . . ?
O00D P003 C01P C02M 144.8(5) . . . . ?
O00D P003 C029 C018 -51.8(9) . . . . ?
O00D P003 C029 C02K 121.6(8) . . . . ?
O00D P003 C02H C04A 162.3(5) . . . . ?
O00D P003 C02H C044 -20.9(6) . . . . ?
O00F C03Z C04T F00T 172.9(9) . . . . ?
O00F C03Z C04T F014 50.6(13) . . . . ?
O00F C03Z C04T F01F -71.7(12) . . . . ?
O00G C01K C03L F01R -56.9(15) . . . . ?
O00G C01K C03L F01S 65.0(17) . . . . ?
O00G C01K C03L F01V -177.3(11) . . . . ?
O00G C01K C042 C04W -1.8(18) . . . . ?
O00H C05G C05T F013 26(2) . . . . ?
O00H C05G C05T F03Y 158.8(15) . . . . ?
O00H C05G C05T F05L -76.4(19) . . . . ?
O00J C022 C02D C03Z 1.1(17) . . . . ?
O00J C022 C02I F015 169.8(10) . . . . ?
O00J C022 C02I F023 -68.2(13) . . . . ?
O00J C022 C02I F02E 48.3(12) . . . . ?
O00N C04G C057 F016 179.4(11) . . . . ?
O00N C04G C057 F01N 59.4(14) . . . . ?
O00N C04G C057 F027 -62.9(15) . . . . ?
O00O P006 C02P C026 -126.3(9) . . . . ?
O00O P006 C02P C05N 56.8(11) . . . . ?
O00O P006 C02X C04L -143.8(5) . . . . ?
O00O P006 C02X C03W 34.9(5) . . . . ?
O00O P006 C03S C05K 22.7(6) . . . . ?
O00O P006 C03S C054 -161.7(5) . . . . ?
O00Q C01Z C02O F024 -140.7(13) . . . . ?
O00Q C01Z C02O F030 107.3(14) . . . . ?
O00Q C01Z C02O F048 -11(2) . . . . ?
O00Q C01Z C050 C03D -1(2) . . . . ?
O00R C019 C01X C020 2.8(14) . . . . ?
O00R C019 C01Y F00I -46.4(11) . . . . ?
O00R C019 C01Y F00L -167.4(8) . . . . ?
O00R C019 C01Y F00W 67.1(11) . . . . ?
O00V C03D C050 C01Z 7(2) . . . . ?
O00V C03D C05F F021 67.6(18) . . . . ?
O00V C03D C05F F039 -177.9(14) . . . . ?
O00V C03D C05F F05R -63.7(17) . . . . ?
C00X C01I C02L C033 0.7(14) . . . . ?
C00X C02C C02N C02B -178.1(8) . . . . ?
C00X C02C C02N C033 2.0(13) . . . . ?
C00X C02C C031 C01J 176.0(9) . . . . ?
C00X C02C C031 C03B -0.7(15) . . . . ?
O00Z P005 C01I C00X -119.8(8) . . . . ?
O00Z P005 C01I C02L 50.7(9) . . . . ?
O00Z P005 C03A C04Z 29.1(6) . . . . ?
O00Z P005 C03A C04R -156.3(6) . . . . ?
O00Z P005 C03U C03H -155.2(4) . . . . ?
O00Z P005 C03U C01T 32.6(5) . . . . ?
F012 C03P C04W O011 -145.7(11) . . . . ?
F012 C03P C04W C042 35.0(16) . . . . ?
F017 C03P C04W O011 -27.4(15) . . . . ?
F017 C03P C04W C042 153.3(11) . . . . ?
C018 C029 C02K C03F -4.5(15) . . . . ?
C018 C02Y C032 C03F -3.0(17) . . . . ?
C018 C02Y C032 C03I 178.4(11) . . . . ?
C019 C01X C020 O00B 2.5(14) . . . . ?
C019 C01X C020 C02J 178.2(8) . . . . ?
C01A C03G C04G O00N 6.6(17) . . . . ?
C01A C03G C04G C057 -179.5(10) . . . . ?
C01G C01J C01U C01L 1.2(15) . . . . ?
C01G C01J C031 C02C 3.9(14) . . . . ?
C01G C01J C031 C03B -179.4(9) . . . . ?
C01G C02B C02F C02U -76.3(13) . . . . ?
C01G C02B C02F C05D 101.8(12) . . . . ?
C01G C02B C02N C02C 0.0(13) . . . . ?
C01G C02B C02N C033 179.8(9) . . . . ?
C01I P005 O00Z Lu01 -27.4(9) . . . . ?
C01I P005 C03A C04Z 152.1(6) . . . . ?
C01I P005 C03A C04R -33.3(7) . . . . ?
C01I P005 C03U C03H 83.0(5) . . . . ?
C01I P005 C03U C01T -89.2(5) . . . . ?
C01I C00X C02C C02N -1.0(14) . . . . ?
C01I C00X C02C C031 -179.0(10) . . . . ?
C01I C02L C033 C02N 0.4(15) . . . . ?
C01J C01G C02B C02F -178.9(9) . . . . ?
C01J C01G C02B C02N 2.2(14) . . . . ?
C01J C01G C05E C02Q -6.5(15) . . . . ?
C01J C031 C03B C02W 86.3(14) . . . . ?
C01J C031 C03B C04J -94.4(12) . . . . ?
C01K C042 C04W O011 -6.5(17) . . . . ?
C01K C042 C04W C03P 172.7(10) . . . . ?
C01L C02Q C05E C01G 6.1(15) . . . . ?
C01P P003 O00D Lu01 -33.6(14) . . . 1_556 ?
C01P P003 C029 C018 70.2(9) . . . . ?
C01P P003 C029 C02K -116.4(8) . . . . ?
C01P P003 C02H C04A 41.1(6) . . . . ?
C01P P003 C02H C044 -142.2(5) . . . . ?
C01P C02A C03E C038 0.0 . . . . ?
C02A C01P C02M C053 0.0 . . . . ?
C02A C03E C038 C053 0.0 . . . . ?
C03E C038 C053 C02M 0.0 . . . . ?
C038 C053 C02M C01P 0.0 . . . . ?
C02M C01P C02A C03E 0.0 . . . . ?
C01U C01J C031 C02C -179.9(10) . . . . ?
C01U C01J C031 C03B -3.2(15) . . . . ?
C01U C01L C02Q P004 175.4(8) . . . . ?
C01U C01L C02Q C05E -1.9(15) . . . . ?
C01W P004 O009 Lu02 147.3(9) . . . . ?
C01W P004 C02Q C01L -171.9(7) . . . . ?
C01W P004 C02Q C05E 5.3(9) . . . . ?
C01W P004 C02Z C056 96.7(5) . . . . ?
C01W P004 C02Z C05M -83.4(6) . . . . ?
C01W C03M C040 C041 0.0 . . . . ?
C03M C01W C046 C036 0.0 . . . . ?
C03M C040 C041 C036 0.0 . . . . ?
C040 C041 C036 C046 0.0 . . . . ?
C041 C036 C046 C01W 0.0 . . . . ?
C046 C01W C03M C040 0.0 . . . . ?
C01X C019 C01Y F00I 133.9(9) . . . . ?
C01X C019 C01Y F00L 12.9(12) . . . . ?
C01X C019 C01Y F00W -112.6(10) . . . . ?
C01X C020 C02J F00E 137.7(9) . . . . ?
C01X C020 C02J F01C -103.7(10) . . . . ?
C01X C020 C02J F01Q 20.3(12) . . . . ?
C01Y C019 C01X C020 -177.6(8) . . . . ?
C022 C02D C03Z O00F -6.0(17) . . . . ?
C022 C02D C03Z C04T 175.1(10) . . . . ?
C026 C02P C05N C04D 3(2) . . . . ?
C026 C02R C03I C02S -0.5(16) . . . . ?
C026 C02R C03I C032 -178.3(10) . . . . ?
C026 C02R C03J C04D -1.0(17) . . . . ?
C026 C02R C03J C04E 179.9(11) . . . . ?
F028 C037 C04H O00A 61.4(15) . . . . ?
F028 C037 C04H C03C -120.4(14) . . . . ?
C029 P003 O00D Lu01 86.4(13) . . . 1_556 ?
C029 P003 C01P C02A -153.7(4) . . . . ?
C029 P003 C01P C02M 22.1(5) . . . . ?
C029 P003 C02H C04A -75.6(6) . . . . ?
C029 P003 C02H C044 101.1(6) . . . . ?
C029 C018 C02Y C032 -1.3(19) . . . . ?
C029 C02K C03F C032 0.2(15) . . . . ?
C029 C02K C03F C04E -176.0(10) . . . . ?
C02B C01G C01J C01U 179.5(9) . . . . ?
C02B C01G C01J C031 -4.1(14) . . . . ?
C02B C01G C05E C02Q 176.8(9) . . . . ?
C02B C02F C02U C04F 175.5(10) . . . . ?
C02B C02F C05D C04V -177.7(11) . . . . ?
C02B C02N C033 C02L 178.3(9) . . . . ?
C02C C00X C01I P005 170.2(7) . . . . ?
C02C C00X C01I C02L -0.3(15) . . . . ?
C02C C02N C033 C02L -1.8(15) . . . . ?
C02C C031 C03B C02W -97.0(13) . . . . ?
C02C C031 C03B C04J 82.3(13) . . . . ?
C02D C022 C02I F015 -10.6(14) . . . . ?
C02D C022 C02I F023 111.4(12) . . . . ?
C02D C022 C02I F02E -132.1(11) . . . . ?
C02D C03Z C04T F00T -8.0(15) . . . . ?
C02D C03Z C04T F014 -130.4(11) . . . . ?
C02D C03Z C04T F01F 107.3(12) . . . . ?
C02F C02B C02N C02C -178.9(9) . . . . ?
C02F C02B C02N C033 0.9(14) . . . . ?
C02F C02U C04F C049 5.3(16) . . . . ?
C02H P003 O00D Lu01 -153.9(12) . . . 1_556 ?
C02H P003 C01P C02A 89.0(5) . . . . ?
C02H P003 C01P C02M -95.2(5) . . . . ?
C02H P003 C029 C018 -171.8(8) . . . . ?
C02H P003 C029 C02K 1.5(9) . . . . ?
C02H C04A C052 C04K 0.0 . . . . ?
C04A C02H C044 C051 0.0 . . . . ?
C04A C052 C04K C051 0.0 . . . . ?
C052 C04K C051 C044 0.0 . . . . ?
C04K C051 C044 C02H 0.0 . . . . ?
C044 C02H C04A C052 0.0 . . . . ?
C02I C022 C02D C03Z -178.4(9) . . . . ?
C02K C03F C04E C03J 179.6(11) . . . . ?
C02K C03F C04E C03N -7.9(16) . . . . ?
C02N C02B C02F C02U 102.6(11) . . . . ?
C02N C02B C02F C05D -79.3(13) . . . . ?
C02N C02C C031 C01J -1.8(14) . . . . ?
C02N C02C C031 C03B -178.5(9) . . . . ?
C02O C01Z C050 C03D 178.7(12) . . . . ?
C02P P006 O00O Lu02 -86.9(11) . . . . ?
C02P P006 C02X C04L -21.2(5) . . . . ?
C02P P006 C02X C03W 157.5(4) . . . . ?
C02P P006 C03S C05K -97.3(6) . . . . ?
C02P P006 C03S C054 78.3(6) . . . . ?
C02P C026 C02R C03I -177.2(10) . . . . ?
C02P C026 C02R C03J 0.8(17) . . . . ?
C02Q P004 O009 Lu02 30.4(11) . . . . ?
C02Q P004 C01W C03M -87.4(5) . . . . ?
C02Q P004 C01W C046 85.6(5) . . . . ?
C02Q P004 C02Z C056 -146.5(5) . . . . ?
C02Q P004 C02Z C05M 33.3(6) . . . . ?
C02Q C01L C01U C01J -1.7(16) . . . . ?
C02R C026 C02P P006 -178.4(9) . . . . ?
C02R C026 C02P C05N -1.5(18) . . . . ?
C02R C03J C04D C05N 2(2) . . . . ?
C02R C03J C04E C03F -1.6(17) . . . . ?
C02R C03J C04E C03N -174.0(11) . . . . ?
C02S C03Q C05H C055 0(2) . . . . ?
C02S C03X C04X C055 -1(2) . . . . ?
C02U C02F C05D C04V 0.4(18) . . . . ?
C02W C03B C04J C03R -2.3(16) . . . . ?
C02X P006 O00O Lu02 34.7(12) . . . . ?
C02X P006 C02P C026 111.2(9) . . . . ?
C02X P006 C02P C05N -65.7(10) . . . . ?
C02X P006 C03S C05K 144.2(5) . . . . ?
C02X P006 C03S C054 -40.3(6) . . . . ?
C02X C04L C05B C05Q 0.0 . . . . ?
C04L C02X C03W C03V 0.0 . . . . ?
C04L C05B C05Q C03V 0.0 . . . . ?
C05B C05Q C03V C03W 0.0 . . . . ?
C05Q C03V C03W C02X 0.0 . . . . ?
C03W C02X C04L C05B 0.0 . . . . ?
C02Y C018 C029 P003 178.4(9) . . . . ?
C02Y C018 C029 C02K 5.1(17) . . . . ?
C02Y C032 C03F C02K 3.5(15) . . . . ?
C02Y C032 C03F C04E 179.7(11) . . . . ?
C02Y C032 C03I C02R 176.5(10) . . . . ?
C02Y C032 C03I C02S -1.1(17) . . . . ?
C02Z P004 O009 Lu02 -91.0(10) . . . . ?
C02Z P004 C01W C03M 31.1(5) . . . . ?
C02Z P004 C01W C046 -155.9(4) . . . . ?
C02Z P004 C02Q C01L 69.2(9) . . . . ?
C02Z P004 C02Q C05E -113.6(9) . . . . ?
C02Z C056 C05Z C066 0.0 . . . . ?
C056 C02Z C05M C98 0.0 . . . . ?
C056 C05Z C066 C98 0.0 . . . . ?
C05Z C066 C98 C05M 0.0 . . . . ?
C066 C98 C05M C02Z 0.0 . . . . ?
C05M C02Z C056 C05Z 0.0 . . . . ?
C031 C01J C01U C01L -175.1(10) . . . . ?
C031 C02C C02N C02B -0.2(14) . . . . ?
C031 C02C C02N C033 180.0(9) . . . . ?
C031 C03B C04J C03R 178.4(10) . . . . ?
C032 C03F C04E C03J 3.5(16) . . . . ?
C032 C03F C04E C03N 176.0(11) . . . . ?
C034 C01A C03G C04G -174.1(10) . . . . ?
F035 C037 C04H O00A -179.9(12) . . . . ?
F035 C037 C04H C03C -1.7(19) . . . . ?
C03A P005 O00Z Lu01 94.4(8) . . . . ?
C03A P005 C01I C00X 119.3(8) . . . . ?
C03A P005 C01I C02L -70.3(8) . . . . ?
C03A P005 C03U C03H -35.6(5) . . . . ?
C03A P005 C03U C01T 152.2(4) . . . . ?
C03A C04Z C51 C05X 0.0 . . . . ?
C04Z C03A C04R C04Q 0.0 . . . . ?
C04Z C51 C05X C04Q 0.0 . . . . ?
C51 C05X C04Q C04R 0.0 . . . . ?
C05X C04Q C04R C03A 0.0 . . . . ?
C04R C03A C04Z C51 0.0 . . . . ?
C03B C02W C043 C03O 0(2) . . . . ?
C03C C05G C05T F013 -155.3(16) . . . . ?
C03C C05G C05T F03Y -23(2) . . . . ?
C03C C05G C05T F05L 101.9(18) . . . . ?
C03F C032 C03I C02R -2.0(15) . . . . ?
C03F C032 C03I C02S -179.6(10) . . . . ?
C03G C01A C034 F00Y 98.8(15) . . . . ?
C03G C01A C034 F02G -32.0(16) . . . . ?
C03G C01A C034 F02T -139.3(12) . . . . ?
C03G C04G C057 F016 4.6(17) . . . . ?
C03G C04G C057 F01N -115.4(13) . . . . ?
C03G C04G C057 F027 122.3(13) . . . . ?
C03I C02R C03J C04D 176.9(12) . . . . ?
C03I C02R C03J C04E -2.1(17) . . . . ?
C03I C02S C03Q C05H 174.8(11) . . . . ?
C03I C02S C03X C04X -174.4(10) . . . . ?
C03I C032 C03F C02K -177.9(9) . . . . ?
C03I C032 C03F C04E -1.7(15) . . . . ?
C03J C02R C03I C02S -178.4(11) . . . . ?
C03J C02R C03I C032 3.9(16) . . . . ?
C03J C04D C05N C02P -3(2) . . . . ?
C03L C01K C042 C04W -175.4(11) . . . . ?
C03N C059 C05I C04U -4(2) . . . . ?
C03O C03R C04J C03B 4.3(18) . . . . ?
C03Q C02S C03I C02R -87.8(13) . . . . ?
C03Q C02S C03I C032 89.9(14) . . . . ?
C03Q C02S C03X C04X 2.8(17) . . . . ?
C03R C03O C043 C02W 2.3(19) . . . . ?
C03U P005 O00Z Lu01 -145.6(7) . . . . ?
C03U P005 C01I C00X 1.2(9) . . . . ?
C03U P005 C01I C02L 171.7(7) . . . . ?
C03U P005 C03A C04Z -91.8(6) . . . . ?
C03U P005 C03A C04R 82.8(6) . . . . ?
C03U C03H C04O C04Y 0.0 . . . . ?
C03H C03U C01T C04S 0.0 . . . . ?
C03H C04O C04Y C04S 0.0 . . . . ?
C04O C04Y C04S C01T 0.0 . . . . ?
C04Y C04S C01T C03U 0.0 . . . . ?
C01T C03U C03H C04O 0.0 . . . . ?
C03X C02S C03I C02R 89.4(12) . . . . ?
C03X C02S C03I C032 -93.0(12) . . . . ?
C03X C02S C03Q C05H -2.1(19) . . . . ?
C03X C04X C055 C05H -1(2) . . . . ?
C042 C01K C03L F01R 117.7(14) . . . . ?
C042 C01K C03L F01S -120.4(14) . . . . ?
C042 C01K C03L F01V -2.7(17) . . . . ?
C043 C02W C03B C031 179.6(12) . . . . ?
C043 C02W C03B C04J 0.3(19) . . . . ?
C043 C03O C03R C04J -4.2(18) . . . . ?
C049 C04V C05D C02F -2(2) . . . . ?
F04B C03P C04W O011 94.8(14) . . . . ?
F04B C03P C04W C042 -84.5(14) . . . . ?
C04C C04U C05I C059 5(2) . . . . ?
C04D C03J C04E C03F 179.5(12) . . . . ?
C04D C03J C04E C03N 7(2) . . . . ?
C04E C03J C04D C05N -178.8(14) . . . . ?
C04E C03N C059 C05I 173.7(12) . . . . ?
C04E C03N C05U C04C -172.8(11) . . . . ?
C04F C049 C04V C05D 4.6(19) . . . . ?
C04H C03C C05G O00H 3(2) . . . . ?
C04H C03C C05G C05T -174.7(14) . . . . ?
F04M C037 C04H O00A -42.4(18) . . . . ?
F04M C037 C04H C03C 135.8(15) . . . . ?
C04U C04C C05U C03N 1(2) . . . . ?
C04V C049 C04F C02U -6.4(16) . . . . ?
C04X C055 C05H C03Q 1(2) . . . . ?
C050 C01Z C02O F024 39.7(18) . . . . ?
C050 C01Z C02O F030 -72.3(16) . . . . ?
C050 C01Z C02O F048 169.7(15) . . . . ?
C050 C03D C05F F021 -109.2(17) . . . . ?
C050 C03D C05F F039 5(2) . . . . ?
C050 C03D C05F F05R 119.6(16) . . . . ?
C059 C03N C04E C03F -87.6(15) . . . . ?
C059 C03N C04E C03J 84.7(15) . . . . ?
C059 C03N C05U C04C 0.0(17) . . . . ?
C05D C02F C02U C04F -2.5(16) . . . . ?
C05E C01G C01J C01U 2.8(14) . . . . ?
C05E C01G C01J C031 179.2(9) . . . . ?
C05E C01G C02B C02F -2.3(14) . . . . ?
C05E C01G C02B C02N 178.8(9) . . . . ?
C05F C03D C050 C01Z -176.9(12) . . . . ?
C05G C03C C04H O00A -8(2) . . . . ?
C05G C03C C04H C037 173.7(13) . . . . ?
C05P C05S C05K C03S 0.0 . . . . ?
C05S C05P C05J C054 0.0 . . . . ?
C05S C05K C03S P006 175.7(6) . . . . ?
C05S C05K C03S C054 0.0 . . . . ?
C05K C03S C054 C05J 0.0 . . . . ?
C03S P006 O00O Lu02 155.7(10) . . . . ?
C03S P006 C02P C026 -7.7(10) . . . . ?
C03S P006 C02P C05N 175.4(10) . . . . ?
C03S P006 C02X C04L 95.9(5) . . . . ?
C03S P006 C02X C03W -85.5(5) . . . . ?
C03S C054 C05J C05P 0.0 . . . . ?
C05J C05P C05S C05K 0.0 . . . . ?
C05U C03N C04E C03F 84.3(13) . . . . ?
C05U C03N C04E C03J -103.3(13) . . . . ?
C05U C03N C059 C05I 1.6(19) . . . . ?
C05U C04C C04U C05I -3(2) . . . . ?

loop_
_exptl_oxdiff_crystal_face_indexfrac_h
_exptl_oxdiff_crystal_face_indexfrac_k
_exptl_oxdiff_crystal_face_indexfrac_l
_exptl_oxdiff_crystal_face_x
_exptl_oxdiff_crystal_face_y
_exptl_oxdiff_crystal_face_z
30.1889 1.1594 -10.4113 0.6028 -0.1283 0.7875
-0.7491 -20.9740 8.0815 0.6916 -0.1471 -0.7071
8.9226 4.2918 -31.9166 0.1657 0.7800 0.6035
22.2076 14.0898 -10.8914 -0.0107 -0.0488 0.9988
12.3921 9.3963 24.7790 -0.1965 -0.9230 0.3308
17.7747 16.5069 -12.0405 -0.1789 0.0380 0.9831
-22.0028 -14.6471 -3.0313 0.0959 0.4496 -0.8881
-19.2231 -15.6929 12.2151 0.1207 -0.0256 -0.9924
-30.2905 -0.2085 10.0897 -0.6371 0.1356 -0.7588
-18.7025 17.0713 -0.1946 -0.9736 0.2071 0.0961
20.3255 -16.1724 -0.6776 0.9778 -0.2080 -0.0263
0.9010 2.2090 32.4919 -0.2038 -0.9581 -0.2013
-13.9542 -7.7689 28.6559 -0.1280 -0.6026 -0.7877

loop_
_smtbx_masks_void_nr
_smtbx_masks_void_average_x
_smtbx_masks_void_average_y
_smtbx_masks_void_average_z
_smtbx_masks_void_volume
_smtbx_masks_void_count_electrons
_smtbx_masks_void_content
1 0.000 -0.021 0.000 1210.5 179.9 '2 CHCl3'
2 0.500 -0.248 0.500 1170.8 261.4 '2 CHCl3'
